data_4324629
loop_
_publ_author_name
'Daniel Rios'
'Miriam M. Gillett-Kunnath'
'Jacob D. Taylor'
'Allen G. Oliver'
'Slavi C. Sevov'

_publ_section_title
;
 Addition of a Thallium Vertex to Empty and Centered Nine-Atom Deltahedral
 Zintl Ions of Germanium and Tin
;
_journal_name_full 'Inorganic Chemistry'
_journal_page_first 2373
_journal_page_last 2377
_journal_paper_doi 10.1021/ic102152e
_journal_volume 50
_journal_year 2011
_chemical_formula_moiety '6(C18 H36 N2 O6 K), 2(Ni Sn9), 3(C2 H8 N2), C7 H8'
_chemical_formula_sum 'C121 H249 K6 N18 Ni2 O36 Sn18'
_chemical_formula_weight 5020.82
_chemical_name_systematic
; 
(K-crypt)6(Ni@Sn9)2(en)3(tol)
;
_space_group_IT_number 14
_symmetry_cell_setting monoclinic
_symmetry_space_group_name_Hall '-P 2ybc'
_symmetry_space_group_name_H-M 'P 1 21/c 1'
_atom_sites_solution_hydrogens geom
_atom_sites_solution_primary direct
_atom_sites_solution_secondary difmap
_audit_creation_method SHELXL-97
_cell_angle_alpha 90.00
_cell_angle_beta 93.561(3)
_cell_angle_gamma 90.00
_cell_formula_units_Z 4
_cell_length_a 28.0012(14)
_cell_length_b 23.3701(10)
_cell_length_c 27.6515(14)
_cell_measurement_temperature 100(2)
_cell_volume 18060.0(15)
_computing_cell_refinement 'Bruker SAINT v7.68A'
_computing_data_collection 'Bruker APEX-II v2010-3'
_computing_data_reduction 'Bruker SAINT v7.68A'
_computing_structure_refinement 'SHELXL-97 (Sheldrick, 2008)'
_computing_structure_solution 'SHELXS-97 (Sheldrick, 2008)'
_diffrn_ambient_temperature 100(2)
_diffrn_detector_area_resol_mean 8.33
_diffrn_measured_fraction_theta_full 1.000
_diffrn_measured_fraction_theta_max 1.000
_diffrn_measurement_device_type 'Bruker Kappa X8-APEX-II'
_diffrn_measurement_method 'combination of \w and \f-scans '
_diffrn_radiation_monochromator graphite
_diffrn_radiation_source 'fine-focus sealed tube'
_diffrn_radiation_type MoK\a
_diffrn_radiation_wavelength 0.71073
_diffrn_reflns_av_R_equivalents 0.0960
_diffrn_reflns_av_sigmaI/netI 0.0709
_diffrn_reflns_limit_h_max 33
_diffrn_reflns_limit_h_min -33
_diffrn_reflns_limit_k_max 22
_diffrn_reflns_limit_k_min -27
_diffrn_reflns_limit_l_max 32
_diffrn_reflns_limit_l_min -32
_diffrn_reflns_number 344154
_diffrn_reflns_theta_full 25.00
_diffrn_reflns_theta_max 25.00
_diffrn_reflns_theta_min 1.46
_exptl_absorpt_coefficient_mu 2.846
_exptl_absorpt_correction_T_max 0.9220
_exptl_absorpt_correction_T_min 0.8478
_exptl_absorpt_correction_type empirical
_exptl_absorpt_process_details sadabs
_exptl_crystal_colour red
_exptl_crystal_density_diffrn 1.847
_exptl_crystal_description block
_exptl_crystal_F_000 9836
_exptl_crystal_size_max 0.06
_exptl_crystal_size_mid 0.05
_exptl_crystal_size_min 0.03
_refine_diff_density_max 7.096
_refine_diff_density_min -4.439
_refine_diff_density_rms 0.184
_refine_ls_extinction_method none
_refine_ls_goodness_of_fit_ref 1.107
_refine_ls_hydrogen_treatment constr
_refine_ls_matrix_type full
_refine_ls_number_parameters 1820
_refine_ls_number_reflns 31810
_refine_ls_number_restraints 63
_refine_ls_restrained_S_all 1.111
_refine_ls_R_factor_all 0.0913
_refine_ls_R_factor_gt 0.0582
_refine_ls_shift/su_max 0.057
_refine_ls_shift/su_mean 0.001
_refine_ls_structure_factor_coef Fsqd
_refine_ls_weighting_details 'calc w=1/[\s^2^(Fo^2^)+(0.0761P)^2^+12.3038P] where P=(Fo^2^+2Fc^2^)/3'
_refine_ls_weighting_scheme calc
_refine_ls_wR_factor_gt 0.1462
_refine_ls_wR_factor_ref 0.1565
_reflns_number_gt 21626
_reflns_number_total 31810
_reflns_threshold_expression >2sigma(I)
_cod_data_source_file ic102152e_si_002_2.cif
_cod_data_source_block p21c
_cod_original_cell_volume 18059.9(15)
_cod_database_code 4324629

loop_
_symmetry_equiv_pos_as_xyz
'x, y, z'
'-x, y+1/2, -z+1/2'
'-x, -y, -z'
'x, -y-1/2, z-1/2'

loop_
_atom_site_label
_atom_site_type_symbol
_atom_site_fract_x
_atom_site_fract_y
_atom_site_fract_z
_atom_site_U_iso_or_equiv
_atom_site_adp_type
_atom_site_occupancy
_atom_site_symmetry_multiplicity
_atom_site_calc_flag
_atom_site_refinement_flags
Ni1 Ni 0.86441(4) 0.24638(4) 0.53233(4) 0.0200(2) Uani 1 1 d .
Sn1 Sn 0.95080(2) 0.26900(3) 0.56735(3) 0.0475(2) Uani 1 1 d .
Sn2 Sn 0.85049(3) 0.34306(3) 0.48865(3) 0.03905(19) Uani 1 1 d .
Sn3 Sn 0.92248(2) 0.25722(3) 0.46009(3) 0.03733(18) Uani 1 1 d .
Sn4 Sn 0.85932(3) 0.33103(3) 0.59511(2) 0.03518(18) Uani 1 1 d .
Sn5 Sn 0.87782(3) 0.20483(3) 0.61937(2) 0.03638(18) Uani 1 1 d .
Sn6 Sn 0.77695(2) 0.27166(3) 0.54449(2) 0.02858(16) Uani 1 1 d .
Sn7 Sn 0.91508(2) 0.15334(2) 0.52423(2) 0.02254(14) Uani 1 1 d .
Sn8 Sn 0.82779(2) 0.20379(3) 0.45274(2) 0.02945(16) Uani 1 1 d .
Sn9 Sn 0.81062(2) 0.15013(3) 0.54520(2) 0.02982(16) Uani 1 1 d .
Ni2 Ni 0.38144(4) 0.25338(5) 0.19312(4) 0.0244(3) Uani 1 1 d .
Sn10 Sn 0.35818(2) 0.16221(2) 0.24407(2) 0.02238(14) Uani 1 1 d .
Sn11 Sn 0.34117(3) 0.17709(3) 0.13709(3) 0.04062(19) Uani 1 1 d .
Sn12 Sn 0.29203(3) 0.25606(3) 0.20738(3) 0.0492(2) Uani 1 1 d .
Sn13 Sn 0.35056(2) 0.31310(3) 0.11854(2) 0.02943(16) Uani 1 1 d .
Sn14 Sn 0.35179(4) 0.36043(3) 0.21817(3) 0.0548(2) Uani 1 1 d .
Sn15 Sn 0.43277(3) 0.23376(4) 0.11704(3) 0.0630(3) Uani 1 1 d .
Sn16 Sn 0.44799(4) 0.32890(4) 0.18834(3) 0.0788(4) Uani 1 1 d .
Sn17 Sn 0.45731(3) 0.19605(4) 0.21996(4) 0.0719(3) Uani 1 1 d .
Sn21 Sn 0.40938(13) 0.27090(5) 0.27897(6) 0.0402(9) Uani 0.589(6) 1 d P
Sn22 Sn 0.37906(15) 0.27080(7) 0.28964(7) 0.0266(8) Uani 0.411(6) 1 d P
K1 K 0.66916(7) 0.34628(8) 0.26782(7) 0.0238(4) Uani 1 1 d .
O1A O 0.5722(2) 0.3496(3) 0.2806(2) 0.0325(16) Uani 1 1 d .
O2A O 0.6232(2) 0.2521(2) 0.3140(2) 0.0269(14) Uani 1 1 d .
O3A O 0.6790(2) 0.4074(2) 0.1786(2) 0.0274(14) Uani 1 1 d .
O4A O 0.7120(2) 0.2934(2) 0.1921(2) 0.0306(15) Uani 1 1 d .
O5A O 0.6911(2) 0.4427(2) 0.3284(2) 0.0269(14) Uani 1 1 d .
O6A O 0.7502(2) 0.3451(2) 0.3321(2) 0.0234(14) Uani 1 1 d .
N1 N 0.6170(3) 0.4565(3) 0.2502(3) 0.0267(18) Uani 1 1 d .
N2 N 0.7209(3) 0.2353(3) 0.2868(3) 0.0241(17) Uani 1 1 d .
C1A C 0.5650(3) 0.4411(4) 0.2418(4) 0.034(2) Uani 1 1 d .
H1AA H 0.5457 0.4766 0.2407 0.041 Uiso 1 1 calc R
H1AB H 0.5601 0.4220 0.2099 0.041 Uiso 1 1 calc R
C2A C 0.5476(3) 0.4026(4) 0.2800(4) 0.037(2) Uani 1 1 d .
H2AA H 0.5527 0.4213 0.3121 0.045 Uiso 1 1 calc R
H2AB H 0.5129 0.3959 0.2738 0.045 Uiso 1 1 calc R
C3A C 0.5551(3) 0.3124(4) 0.3152(3) 0.032(2) Uani 1 1 d .
H3AA H 0.5197 0.3131 0.3134 0.038 Uiso 1 1 calc R
H3AB H 0.5667 0.3249 0.3481 0.038 Uiso 1 1 calc R
C4A C 0.5723(3) 0.2531(4) 0.3060(4) 0.037(3) Uani 1 1 d .
H4AA H 0.5577 0.2258 0.3281 0.044 Uiso 1 1 calc R
H4AB H 0.5631 0.2417 0.2722 0.044 Uiso 1 1 calc R
C5A C 0.6412(3) 0.1968(4) 0.3047(4) 0.038(3) Uani 1 1 d .
H5AA H 0.6346 0.1869 0.2701 0.045 Uiso 1 1 calc R
H5AB H 0.6255 0.1681 0.3246 0.045 Uiso 1 1 calc R
C6A C 0.6942(3) 0.1967(4) 0.3170(4) 0.034(2) Uani 1 1 d .
H6AA H 0.7002 0.2080 0.3514 0.040 Uiso 1 1 calc R
H6AB H 0.7065 0.1573 0.3135 0.040 Uiso 1 1 calc R
C7A C 0.6328(3) 0.4856(4) 0.2069(3) 0.034(2) Uani 1 1 d .
H7AA H 0.6630 0.5062 0.2156 0.041 Uiso 1 1 calc R
H7AB H 0.6085 0.5143 0.1960 0.041 Uiso 1 1 calc R
C8A C 0.6408(4) 0.4459(4) 0.1660(3) 0.036(2) Uani 1 1 d .
H8AA H 0.6112 0.4239 0.1578 0.043 Uiso 1 1 calc R
H8AB H 0.6485 0.4683 0.1371 0.043 Uiso 1 1 calc R
C9A C 0.6886(4) 0.3710(4) 0.1397(3) 0.037(3) Uani 1 1 d .
H9AA H 0.6984 0.3940 0.1119 0.044 Uiso 1 1 calc R
H9AB H 0.6594 0.3493 0.1292 0.044 Uiso 1 1 calc R
C10A C 0.7277(4) 0.3305(4) 0.1556(3) 0.035(2) Uani 1 1 d .
H10B H 0.7371 0.3077 0.1275 0.042 Uiso 1 1 calc R
H10C H 0.7561 0.3523 0.1684 0.042 Uiso 1 1 calc R
C11A C 0.7452(4) 0.2487(4) 0.2020(4) 0.036(2) Uani 1 1 d .
H11B H 0.7764 0.2650 0.2140 0.044 Uiso 1 1 calc R
H11C H 0.7501 0.2271 0.1720 0.044 Uiso 1 1 calc R
C12A C 0.7268(4) 0.2093(4) 0.2395(3) 0.032(2) Uani 1 1 d .
H12B H 0.6954 0.1940 0.2270 0.039 Uiso 1 1 calc R
H12C H 0.7490 0.1766 0.2439 0.039 Uiso 1 1 calc R
C13A C 0.6243(3) 0.4938(4) 0.2922(3) 0.028(2) Uani 1 1 d .
H13D H 0.6055 0.4790 0.3186 0.034 Uiso 1 1 calc R
H13E H 0.6121 0.5325 0.2836 0.034 Uiso 1 1 calc R
C14A C 0.6755(3) 0.4982(3) 0.3101(3) 0.028(2) Uani 1 1 d .
H14A H 0.6953 0.5101 0.2833 0.034 Uiso 1 1 calc R
H14B H 0.6792 0.5272 0.3362 0.034 Uiso 1 1 calc R
C15A C 0.7383(3) 0.4434(4) 0.3481(3) 0.030(2) Uani 1 1 d .
H15A H 0.7419 0.4733 0.3734 0.036 Uiso 1 1 calc R
H15B H 0.7602 0.4526 0.3224 0.036 Uiso 1 1 calc R
C16A C 0.7511(3) 0.3864(4) 0.3697(3) 0.029(2) Uani 1 1 d .
H16A H 0.7834 0.3880 0.3863 0.035 Uiso 1 1 calc R
H16B H 0.7279 0.3758 0.3937 0.035 Uiso 1 1 calc R
C17A C 0.7650(3) 0.2914(4) 0.3518(3) 0.033(2) Uani 1 1 d .
H17A H 0.7418 0.2779 0.3748 0.039 Uiso 1 1 calc R
H17B H 0.7967 0.2952 0.3694 0.039 Uiso 1 1 calc R
C18A C 0.7678(3) 0.2492(4) 0.3111(3) 0.031(2) Uani 1 1 d .
H18A H 0.7887 0.2651 0.2868 0.037 Uiso 1 1 calc R
H18B H 0.7827 0.2136 0.3240 0.037 Uiso 1 1 calc R
K2 K 0.10754(7) 0.44341(8) 0.19410(7) 0.0231(4) Uani 1 1 d .
O1B O 0.0145(2) 0.4536(2) 0.1500(2) 0.0241(14) Uani 1 1 d .
O2B O 0.0923(2) 0.5149(2) 0.1148(2) 0.0247(14) Uani 1 1 d .
O3B O 0.0793(2) 0.4397(3) 0.2903(2) 0.0312(15) Uani 1 1 d .
O4B O 0.1351(2) 0.5316(2) 0.2634(2) 0.0308(15) Uani 1 1 d .
O5B O 0.1188(2) 0.3265(2) 0.1660(2) 0.0292(15) Uani 1 1 d .
O6B O 0.1950(2) 0.4050(2) 0.1639(2) 0.0273(14) Uani 1 1 d .
N1B N 0.0343(2) 0.3584(3) 0.2185(3) 0.0249(17) Uani 1 1 d .
N2B N 0.1831(3) 0.5269(3) 0.1733(3) 0.0305(19) Uani 1 1 d .
C1B C -0.0133(3) 0.3800(4) 0.2010(3) 0.027(2) Uani 1 1 d .
H1BA H -0.0230 0.4109 0.2228 0.033 Uiso 1 1 calc R
H1BB H -0.0369 0.3487 0.2024 0.033 Uiso 1 1 calc R
C2B C -0.0139(3) 0.4023(4) 0.1508(3) 0.028(2) Uani 1 1 d .
H2BA H -0.0008 0.3732 0.1292 0.033 Uiso 1 1 calc R
H2BB H -0.0472 0.4108 0.1389 0.033 Uiso 1 1 calc R
C3B C 0.0144(3) 0.4760(4) 0.1027(3) 0.027(2) Uani 1 1 d .
H3BA H -0.0189 0.4851 0.0908 0.033 Uiso 1 1 calc R
H3BB H 0.0272 0.4472 0.0808 0.033 Uiso 1 1 calc R
C4B C 0.0441(3) 0.5288(4) 0.1024(3) 0.031(2) Uani 1 1 d .
H4BA H 0.0412 0.5465 0.0699 0.037 Uiso 1 1 calc R
H4BB H 0.0326 0.5567 0.1260 0.037 Uiso 1 1 calc R
C5B C 0.1225(3) 0.5645(4) 0.1124(4) 0.034(2) Uani 1 1 d .
H5BA H 0.1128 0.5937 0.1357 0.041 Uiso 1 1 calc R
H5BB H 0.1192 0.5812 0.0795 0.041 Uiso 1 1 calc R
C6B C 0.1732(4) 0.5476(4) 0.1241(4) 0.039(3) Uani 1 1 d .
H6BA H 0.1819 0.5173 0.1013 0.047 Uiso 1 1 calc R
H6BB H 0.1940 0.5811 0.1190 0.047 Uiso 1 1 calc R
C7B C 0.0386(3) 0.3521(4) 0.2715(3) 0.036(2) Uani 1 1 d .
H7BA H 0.0687 0.3314 0.2806 0.043 Uiso 1 1 calc R
H7BB H 0.0118 0.3281 0.2815 0.043 Uiso 1 1 calc R
C8B C 0.0386(3) 0.4071(4) 0.2997(3) 0.034(2) Uani 1 1 d .
H8BA H 0.0093 0.4292 0.2903 0.041 Uiso 1 1 calc R
H8BB H 0.0386 0.3987 0.3348 0.041 Uiso 1 1 calc R
C9B C 0.0806(3) 0.4924(4) 0.3155(3) 0.036(2) Uani 1 1 d .
H9BA H 0.0743 0.4857 0.3499 0.043 Uiso 1 1 calc R
H9BB H 0.0553 0.5180 0.3013 0.043 Uiso 1 1 calc R
C10B C 0.1275(3) 0.5194(4) 0.3124(3) 0.033(2) Uani 1 1 d .
H10F H 0.1289 0.5552 0.3315 0.040 Uiso 1 1 calc R
H10G H 0.1528 0.4934 0.3259 0.040 Uiso 1 1 calc R
C11B C 0.1800(4) 0.5585(4) 0.2582(4) 0.044(3) Uani 1 1 d .
H11F H 0.2063 0.5319 0.2685 0.053 Uiso 1 1 calc R
H11G H 0.1828 0.5929 0.2791 0.053 Uiso 1 1 calc R
C12B C 0.1841(4) 0.5751(4) 0.2070(3) 0.042(3) Uani 1 1 d .
H12F H 0.1575 0.6014 0.1973 0.051 Uiso 1 1 calc R
H12G H 0.2144 0.5963 0.2043 0.051 Uiso 1 1 calc R
C13B C 0.0429(3) 0.3023(4) 0.1952(4) 0.032(2) Uani 1 1 d .
H13H H 0.0295 0.3034 0.1612 0.038 Uiso 1 1 calc R
H13I H 0.0259 0.2721 0.2123 0.038 Uiso 1 1 calc R
C14B C 0.0954(3) 0.2872(4) 0.1957(4) 0.035(2) Uani 1 1 d .
H14E H 0.1099 0.2889 0.2292 0.042 Uiso 1 1 calc R
H14F H 0.0992 0.2478 0.1833 0.042 Uiso 1 1 calc R
C15B C 0.1674(3) 0.3101(4) 0.1625(4) 0.040(3) Uani 1 1 d .
H15E H 0.1688 0.2731 0.1451 0.049 Uiso 1 1 calc R
H15F H 0.1829 0.3049 0.1953 0.049 Uiso 1 1 calc R
C16B C 0.1937(3) 0.3551(4) 0.1358(4) 0.036(2) Uani 1 1 d .
H16E H 0.2267 0.3420 0.1306 0.043 Uiso 1 1 calc R
H16F H 0.1771 0.3625 0.1038 0.043 Uiso 1 1 calc R
C17B C 0.2317(3) 0.4430(4) 0.1487(4) 0.035(2) Uani 1 1 d .
H17E H 0.2265 0.4516 0.1138 0.042 Uiso 1 1 calc R
H17F H 0.2636 0.4251 0.1544 0.042 Uiso 1 1 calc R
C18B C 0.2289(3) 0.4973(4) 0.1781(4) 0.034(2) Uani 1 1 d .
H18E H 0.2360 0.4878 0.2127 0.041 Uiso 1 1 calc R
H18F H 0.2541 0.5239 0.1683 0.041 Uiso 1 1 calc R
N1S N 0.1786(4) 0.3738(5) 0.2760(4) 0.075(3) Uani 1 1 d .
H1SC H 0.1556 0.3666 0.2976 0.090 Uiso 1 1 calc R
H1SD H 0.1802 0.3400 0.2591 0.090 Uiso 1 1 calc R
N2S N 0.2923(5) 0.3931(7) 0.3490(4) 0.116(5) Uani 1 1 d .
H2SD H 0.2817 0.3790 0.3772 0.174 Uiso 1 1 d .
H2SE H 0.3072 0.3614 0.3348 0.174 Uiso 1 1 d .
C1S C 0.2186(4) 0.3641(5) 0.3082(5) 0.056(3) Uani 1 1 d .
H1SA H 0.2362 0.3310 0.2958 0.068 Uiso 1 1 calc R
H1SB H 0.2066 0.3524 0.3397 0.068 Uiso 1 1 calc R
C2S C 0.2530(4) 0.4102(5) 0.3176(5) 0.061(3) Uani 1 1 d .
H2SA H 0.2649 0.4233 0.2865 0.074 Uiso 1 1 calc R
H2SB H 0.2367 0.4429 0.3323 0.074 Uiso 1 1 calc R
K3 K 0.61112(8) 0.01893(8) 0.07083(7) 0.0307(5) Uani 1 1 d .
O1C O 0.5179(3) 0.0624(3) 0.0755(4) 0.067(3) Uani 1 1 d .
O2C O 0.5688(4) 0.0722(3) -0.0101(3) 0.076(3) Uani 1 1 d .
O3C O 0.6609(3) 0.0730(3) 0.1499(3) 0.066(2) Uani 1 1 d .
O4C O 0.7083(4) 0.0464(4) 0.0672(6) 0.125(6) Uani 1 1 d .
O5C O 0.5959(2) -0.0830(2) 0.1202(2) 0.0327(16) Uani 1 1 d .
O6C O 0.6206(3) -0.0891(3) 0.0245(2) 0.061(3) Uani 1 1 d .
N1C N 0.5688(3) 0.0244(4) 0.1669(3) 0.048(3) Uani 1 1 d .
N2C N 0.6571(8) 0.0117(5) -0.0236(5) 0.122(7) Uani 1 1 d .
C1C C 0.5168(5) 0.0396(6) 0.1592(6) 0.103(7) Uani 1 1 d .
H1CA H 0.4984 0.0046 0.1500 0.123 Uiso 1 1 calc R
H1CB H 0.5052 0.0536 0.1902 0.123 Uiso 1 1 calc R
C2C C 0.5070(5) 0.0839(7) 0.1213(7) 0.102(6) Uani 1 1 d .
H2CA H 0.4729 0.0952 0.1204 0.122 Uiso 1 1 calc R
H2CB H 0.5267 0.1183 0.1291 0.122 Uiso 1 1 calc R
C3C C 0.5053(5) 0.1026(6) 0.0350(7) 0.108(7) Uani 1 1 d .
H3CA H 0.5195 0.1406 0.0423 0.129 Uiso 1 1 calc R
H3CB H 0.4701 0.1069 0.0308 0.129 Uiso 1 1 calc R
C4C C 0.5247(6) 0.0785(5) -0.0114(5) 0.070(4) Uani 1 1 d .
H4CA H 0.5095 0.0409 -0.0184 0.084 Uiso 1 1 calc R
H4CB H 0.5151 0.1044 -0.0386 0.084 Uiso 1 1 calc R
C5C C 0.5888(7) 0.0591(5) -0.0579(4) 0.080(5) Uani 1 1 d .
H5CA H 0.5745 0.0231 -0.0709 0.096 Uiso 1 1 calc R
H5CB H 0.5799 0.0902 -0.0811 0.096 Uiso 1 1 calc R
C6C C 0.6421(9) 0.0533(7) -0.0536(6) 0.125(9) Uani 1 1 d .
H6CA H 0.6537 0.0456 -0.0861 0.150 Uiso 1 1 calc R
H6CB H 0.6563 0.0899 -0.0419 0.150 Uiso 1 1 calc R
C7C C 0.5928(7) 0.0656(5) 0.1962(4) 0.077(5) Uani 1 1 d .
H7CA H 0.5826 0.0617 0.2297 0.093 Uiso 1 1 calc R
H7CB H 0.5831 0.1041 0.1843 0.093 Uiso 1 1 calc R
C8C C 0.6447(7) 0.0613(5) 0.1972(5) 0.094(6) Uani 1 1 d .
H8CA H 0.6592 0.0891 0.2208 0.113 Uiso 1 1 calc R
H8CB H 0.6548 0.0224 0.2076 0.113 Uiso 1 1 calc R
C9C C 0.7119(7) 0.0676(7) 0.1471(9) 0.143(11) Uani 1 1 d .
H9CA H 0.7285 0.0904 0.1732 0.171 Uiso 1 1 calc R
H9CB H 0.7214 0.0271 0.1517 0.171 Uiso 1 1 calc R
C10C C 0.7253(6) 0.0861(8) 0.1034(13) 0.184(16) Uani 1 1 d .
H10J H 0.7606 0.0891 0.1038 0.221 Uiso 1 1 calc R
H10K H 0.7115 0.1245 0.0963 0.221 Uiso 1 1 calc R
C11C C 0.7204(7) 0.0683(6) 0.0239(10) 0.164(12) Uani 1 1 d .
H11J H 0.7549 0.0780 0.0255 0.197 Uiso 1 1 calc R
H11K H 0.7019 0.1036 0.0163 0.197 Uiso 1 1 calc R
C12C C 0.7100(10) 0.0257(8) -0.0133(8) 0.174(14) Uani 1 1 d .
H12J H 0.7270 -0.0100 -0.0037 0.208 Uiso 1 1 calc R
H12K H 0.7231 0.0392 -0.0438 0.208 Uiso 1 1 calc R
C13C C 0.5730(4) -0.0323(4) 0.1898(4) 0.043(3) Uani 1 1 d .
H13L H 0.5518 -0.0337 0.2171 0.052 Uiso 1 1 calc R
H13M H 0.6063 -0.0376 0.2033 0.052 Uiso 1 1 calc R
C14C C 0.5604(3) -0.0799(4) 0.1559(3) 0.037(3) Uani 1 1 d .
H14I H 0.5595 -0.1164 0.1740 0.044 Uiso 1 1 calc R
H14J H 0.5284 -0.0732 0.1397 0.044 Uiso 1 1 calc R
C15C C 0.5905(3) -0.1347(4) 0.0913(4) 0.037(3) Uani 1 1 d .
H15K H 0.5940 -0.1687 0.1126 0.044 Uiso 1 1 calc R
H15L H 0.5581 -0.1357 0.0747 0.044 Uiso 1 1 calc R
C16C C 0.6262(4) -0.1361(4) 0.0559(3) 0.036(2) Uani 1 1 d .
H16K H 0.6585 -0.1352 0.0726 0.043 Uiso 1 1 calc R
H16L H 0.6231 -0.1720 0.0370 0.043 Uiso 1 1 calc R
C17C C 0.6558(8) -0.0933(5) -0.0105(5) 0.141(10) Uani 1 1 d .
H17G H 0.6533 -0.1306 -0.0275 0.169 Uiso 1 1 calc R
H17H H 0.6884 -0.0899 0.0053 0.169 Uiso 1 1 calc R
C18C C 0.6461(10) -0.0441(5) -0.0465(5) 0.190(14) Uani 1 1 d .
H18G H 0.6658 -0.0492 -0.0746 0.228 Uiso 1 1 calc R
H18H H 0.6120 -0.0449 -0.0585 0.228 Uiso 1 1 calc R
K4 K 0.88574(7) 0.52045(8) 0.30517(7) 0.0258(4) Uani 1 1 d .
O1D O 0.8437(2) 0.5946(3) 0.3713(3) 0.0415(18) Uani 1 1 d .
O2D O 0.7934(2) 0.5617(2) 0.2824(2) 0.0336(16) Uani 1 1 d .
O3D O 0.9742(2) 0.5742(3) 0.3120(2) 0.0349(16) Uani 1 1 d .
O4D O 0.9246(2) 0.5656(2) 0.2202(2) 0.0272(14) Uani 1 1 d .
O5D O 0.9090(2) 0.4294(3) 0.3670(2) 0.0370(17) Uani 1 1 d .
O6D O 0.8728(2) 0.4065(2) 0.2717(2) 0.0285(15) Uani 1 1 d .
N1D N 0.9357(3) 0.5425(3) 0.4046(3) 0.041(2) Uani 1 1 d .
N2D N 0.8370(3) 0.4974(3) 0.2055(3) 0.0275(18) Uani 1 1 d .
C1D C 0.9089(4) 0.5870(5) 0.4292(4) 0.048(3) Uani 1 1 d .
H1DA H 0.9189 0.6251 0.4179 0.058 Uiso 1 1 calc R
H1DB H 0.9171 0.5848 0.4645 0.058 Uiso 1 1 calc R
C2D C 0.8559(4) 0.5811(4) 0.4201(4) 0.051(3) Uani 1 1 d .
H2DA H 0.8459 0.5414 0.4271 0.061 Uiso 1 1 calc R
H2DB H 0.8392 0.6073 0.4416 0.061 Uiso 1 1 calc R
C3D C 0.7943(4) 0.6011(4) 0.3621(4) 0.050(3) Uani 1 1 d .
H3DA H 0.7827 0.6333 0.3814 0.060 Uiso 1 1 calc R
H3DB H 0.7776 0.5659 0.3717 0.060 Uiso 1 1 calc R
C4D C 0.7836(4) 0.6124(4) 0.3089(5) 0.056(3) Uani 1 1 d .
H4DA H 0.7496 0.6233 0.3029 0.067 Uiso 1 1 calc R
H4DB H 0.8037 0.6444 0.2983 0.067 Uiso 1 1 calc R
C5D C 0.7785(3) 0.5674(4) 0.2335(4) 0.039(3) Uani 1 1 d .
H5DA H 0.7966 0.5986 0.2188 0.047 Uiso 1 1 calc R
H5DB H 0.7441 0.5774 0.2305 0.047 Uiso 1 1 calc R
C6D C 0.7866(3) 0.5127(4) 0.2075(4) 0.036(2) Uani 1 1 d .
H6DA H 0.7698 0.4815 0.2238 0.043 Uiso 1 1 calc R
H6DB H 0.7721 0.5159 0.1740 0.043 Uiso 1 1 calc R
C7D C 0.9846(4) 0.5604(5) 0.3972(4) 0.051(3) Uani 1 1 d .
H7DA H 1.0038 0.5262 0.3904 0.062 Uiso 1 1 calc R
H7DB H 0.9984 0.5778 0.4275 0.062 Uiso 1 1 calc R
C8D C 0.9886(4) 0.6021(4) 0.3570(4) 0.044(3) Uani 1 1 d .
H8DA H 0.9677 0.6356 0.3620 0.053 Uiso 1 1 calc R
H8DB H 1.0220 0.6157 0.3563 0.053 Uiso 1 1 calc R
C9D C 0.9846(4) 0.6073(4) 0.2725(4) 0.044(3) Uani 1 1 d .
H9DA H 1.0189 0.6182 0.2753 0.053 Uiso 1 1 calc R
H9DB H 0.9654 0.6429 0.2723 0.053 Uiso 1 1 calc R
C10D C 0.9742(3) 0.5761(4) 0.2265(3) 0.032(2) Uani 1 1 d .
H10H H 0.9848 0.5990 0.1991 0.039 Uiso 1 1 calc R
H10I H 0.9918 0.5394 0.2273 0.039 Uiso 1 1 calc R
C11D C 0.9126(3) 0.5352(4) 0.1770(3) 0.034(2) Uani 1 1 d .
H11H H 0.9258 0.4959 0.1796 0.040 Uiso 1 1 calc R
H11I H 0.9268 0.5545 0.1494 0.040 Uiso 1 1 calc R
C12D C 0.8591(3) 0.5328(4) 0.1684(3) 0.033(2) Uani 1 1 d .
H12H H 0.8459 0.5720 0.1691 0.039 Uiso 1 1 calc R
H12I H 0.8509 0.5165 0.1359 0.039 Uiso 1 1 calc R
C13D C 0.9349(4) 0.4885(5) 0.4324(4) 0.049(3) Uani 1 1 d .
H13J H 0.9030 0.4840 0.4454 0.059 Uiso 1 1 calc R
H13K H 0.9587 0.4911 0.4604 0.059 Uiso 1 1 calc R
C14D C 0.9454(4) 0.4368(4) 0.4039(4) 0.041(3) Uani 1 1 d .
H14G H 0.9767 0.4412 0.3895 0.049 Uiso 1 1 calc R
H14H H 0.9470 0.4028 0.4252 0.049 Uiso 1 1 calc R
C15D C 0.9119(3) 0.3752(4) 0.3446(4) 0.033(2) Uani 1 1 d .
H15G H 0.9121 0.3448 0.3696 0.040 Uiso 1 1 calc R
H15H H 0.9421 0.3724 0.3280 0.040 Uiso 1 1 calc R
C16D C 0.8710(3) 0.3666(4) 0.3094(4) 0.036(3) Uani 1 1 d .
H16I H 0.8719 0.3273 0.2960 0.044 Uiso 1 1 calc R
H16J H 0.8408 0.3712 0.3256 0.044 Uiso 1 1 calc R
C17D C 0.8357(3) 0.3975(4) 0.2347(3) 0.032(2) Uani 1 1 d .
H17I H 0.8042 0.4046 0.2480 0.038 Uiso 1 1 calc R
H17J H 0.8364 0.3572 0.2236 0.038 Uiso 1 1 calc R
C18D C 0.8417(3) 0.4363(4) 0.1928(3) 0.033(2) Uani 1 1 d .
H18I H 0.8737 0.4298 0.1803 0.040 Uiso 1 1 calc R
H18J H 0.8174 0.4266 0.1665 0.040 Uiso 1 1 calc R
K5 K 0.56271(6) 0.11306(7) 0.44495(6) 0.0169(4) Uani 1 1 d .
O1E O 0.4899(2) 0.1309(2) 0.3729(2) 0.0261(14) Uani 1 1 d .
O2E O 0.5559(2) 0.0442(2) 0.3603(2) 0.0277(14) Uani 1 1 d .
O3E O 0.5851(2) 0.2275(2) 0.4647(2) 0.0260(14) Uani 1 1 d .
O4E O 0.6568(2) 0.1531(2) 0.4346(2) 0.0257(14) Uani 1 1 d .
O5E O 0.5058(2) 0.0954(2) 0.52525(19) 0.0229(13) Uani 1 1 d .
O6E O 0.5877(2) 0.0285(2) 0.5155(2) 0.0240(14) Uani 1 1 d .
N1E N 0.4839(2) 0.1961(3) 0.4618(2) 0.0196(16) Uani 1 1 d .
N2E N 0.6404(3) 0.0281(3) 0.4257(3) 0.0277(18) Uani 1 1 d .
C1E C 0.4573(3) 0.2078(4) 0.4169(3) 0.030(2) Uani 1 1 d .
H1EA H 0.4756 0.2352 0.3980 0.035 Uiso 1 1 calc R
H1EB H 0.4268 0.2265 0.4240 0.035 Uiso 1 1 calc R
C2E C 0.4462(3) 0.1553(4) 0.3862(3) 0.028(2) Uani 1 1 d .
H2EA H 0.4283 0.1272 0.4047 0.033 Uiso 1 1 calc R
H2EB H 0.4263 0.1661 0.3568 0.033 Uiso 1 1 calc R
C3E C 0.4813(3) 0.0872(4) 0.3379(3) 0.030(2) Uani 1 1 d .
H3EA H 0.4611 0.1023 0.3101 0.036 Uiso 1 1 calc R
H3EB H 0.4642 0.0550 0.3523 0.036 Uiso 1 1 calc R
C4E C 0.5279(3) 0.0670(4) 0.3211(3) 0.035(2) Uani 1 1 d .
H4EA H 0.5222 0.0374 0.2958 0.042 Uiso 1 1 calc R
H4EB H 0.5450 0.0993 0.3068 0.042 Uiso 1 1 calc R
C5E C 0.5983(3) 0.0183(4) 0.3441(4) 0.039(3) Uani 1 1 d .
H5EA H 0.6190 0.0478 0.3305 0.047 Uiso 1 1 calc R
H5EB H 0.5898 -0.0101 0.3184 0.047 Uiso 1 1 calc R
C6E C 0.6246(3) -0.0106(4) 0.3864(4) 0.037(3) Uani 1 1 d .
H6EA H 0.6035 -0.0401 0.3993 0.044 Uiso 1 1 calc R
H6EB H 0.6530 -0.0304 0.3747 0.044 Uiso 1 1 calc R
C7E C 0.5050(4) 0.2499(3) 0.4820(3) 0.032(2) Uani 1 1 d .
H7EA H 0.5132 0.2443 0.5170 0.038 Uiso 1 1 calc R
H7EB H 0.4805 0.2805 0.4787 0.038 Uiso 1 1 calc R
C8E C 0.5487(4) 0.2694(4) 0.4583(4) 0.036(2) Uani 1 1 d .
H8EA H 0.5409 0.2758 0.4233 0.043 Uiso 1 1 calc R
H8EB H 0.5600 0.3061 0.4729 0.043 Uiso 1 1 calc R
C9E C 0.6294(3) 0.2470(4) 0.4488(4) 0.036(2) Uani 1 1 d .
H9EA H 0.6380 0.2840 0.4644 0.043 Uiso 1 1 calc R
H9EB H 0.6267 0.2529 0.4132 0.043 Uiso 1 1 calc R
C10E C 0.6671(3) 0.2038(4) 0.4616(4) 0.033(2) Uani 1 1 d .
H10D H 0.6989 0.2188 0.4540 0.040 Uiso 1 1 calc R
H10E H 0.6679 0.1953 0.4967 0.040 Uiso 1 1 calc R
C11E C 0.6931(3) 0.1115(4) 0.4431(4) 0.035(2) Uani 1 1 d .
H11D H 0.6952 0.1009 0.4778 0.042 Uiso 1 1 calc R
H11E H 0.7243 0.1278 0.4351 0.042 Uiso 1 1 calc R
C12E C 0.6829(3) 0.0600(4) 0.4135(4) 0.036(2) Uani 1 1 d .
H12D H 0.6791 0.0716 0.3790 0.043 Uiso 1 1 calc R
H12E H 0.7110 0.0342 0.4171 0.043 Uiso 1 1 calc R
C13E C 0.4530(3) 0.1704(4) 0.4972(3) 0.027(2) Uani 1 1 d .
H13F H 0.4327 0.1409 0.4806 0.032 Uiso 1 1 calc R
H13G H 0.4316 0.2005 0.5088 0.032 Uiso 1 1 calc R
C14E C 0.4798(3) 0.1433(4) 0.5407(3) 0.028(2) Uani 1 1 d .
H14C H 0.5021 0.1715 0.5565 0.033 Uiso 1 1 calc R
H14D H 0.4569 0.1312 0.5645 0.033 Uiso 1 1 calc R
C15E C 0.5310(4) 0.0692(4) 0.5656(3) 0.032(2) Uani 1 1 d .
H15C H 0.5087 0.0608 0.5911 0.038 Uiso 1 1 calc R
H15D H 0.5561 0.0955 0.5793 0.038 Uiso 1 1 calc R
C16E C 0.5534(3) 0.0152(4) 0.5495(3) 0.030(2) Uani 1 1 d .
H16C H 0.5692 -0.0048 0.5778 0.036 Uiso 1 1 calc R
H16D H 0.5286 -0.0104 0.5345 0.036 Uiso 1 1 calc R
C17E C 0.6080(3) -0.0211(4) 0.4959(4) 0.032(2) Uani 1 1 d .
H17C H 0.5843 -0.0396 0.4728 0.038 Uiso 1 1 calc R
H17D H 0.6167 -0.0486 0.5222 0.038 Uiso 1 1 calc R
C18E C 0.6514(3) -0.0051(4) 0.4705(4) 0.036(2) Uani 1 1 d .
H18C H 0.6729 0.0178 0.4927 0.043 Uiso 1 1 calc R
H18D H 0.6687 -0.0404 0.4623 0.043 Uiso 1 1 calc R
K6 K 0.17551(6) 0.16094(8) 0.44911(7) 0.0229(4) Uani 1 1 d .
O1F O 0.1865(2) 0.1887(3) 0.3497(2) 0.0319(15) Uani 1 1 d .
O2F O 0.0968(2) 0.1975(3) 0.3882(2) 0.0328(15) Uani 1 1 d .
O3F O 0.2420(2) 0.0687(2) 0.4582(2) 0.0310(15) Uani 1 1 d .
O4F O 0.1444(2) 0.0501(2) 0.4723(2) 0.0274(14) Uani 1 1 d .
O5F O 0.2345(2) 0.2481(2) 0.4898(2) 0.0325(15) Uani 1 1 d .
O6F O 0.1487(2) 0.2178(3) 0.5331(2) 0.0308(15) Uani 1 1 d .
N1F N 0.2743(3) 0.1758(3) 0.4151(3) 0.0264(17) Uani 1 1 d .
N2F N 0.0773(2) 0.1458(3) 0.4815(2) 0.0241(17) Uani 1 1 d .
C1F C 0.2711(4) 0.1756(4) 0.3616(4) 0.042(3) Uani 1 1 d .
H1FA H 0.3019 0.1892 0.3500 0.051 Uiso 1 1 calc R
H1FB H 0.2663 0.1357 0.3501 0.051 Uiso 1 1 calc R
C2F C 0.2324(3) 0.2111(4) 0.3399(3) 0.034(2) Uani 1 1 d .
H2FA H 0.2355 0.2505 0.3530 0.041 Uiso 1 1 calc R
H2FB H 0.2351 0.2131 0.3044 0.041 Uiso 1 1 calc R
C3F C 0.1494(4) 0.2231(4) 0.3293(4) 0.039(3) Uani 1 1 d .
H3FA H 0.1524 0.2259 0.2938 0.047 Uiso 1 1 calc R
H3FB H 0.1524 0.2622 0.3430 0.047 Uiso 1 1 calc R
C4F C 0.1029(4) 0.1998(5) 0.3386(4) 0.043(3) Uani 1 1 d .
H4FA H 0.0775 0.2239 0.3226 0.052 Uiso 1 1 calc R
H4FB H 0.0998 0.1608 0.3247 0.052 Uiso 1 1 calc R
C5F C 0.0504(3) 0.1781(5) 0.3981(4) 0.041(3) Uani 1 1 d .
H5FA H 0.0459 0.1385 0.3860 0.049 Uiso 1 1 calc R
H5FB H 0.0261 0.2027 0.3810 0.049 Uiso 1 1 calc R
C6F C 0.0434(3) 0.1795(4) 0.4525(4) 0.039(3) Uani 1 1 d .
H6FA H 0.0457 0.2197 0.4637 0.047 Uiso 1 1 calc R
H6FB H 0.0108 0.1657 0.4580 0.047 Uiso 1 1 calc R
C7F C 0.3043(3) 0.1282(4) 0.4325(4) 0.038(2) Uani 1 1 d .
H7FA H 0.3144 0.1349 0.4670 0.046 Uiso 1 1 calc R
H7FB H 0.3335 0.1273 0.4141 0.046 Uiso 1 1 calc R
C8F C 0.2799(3) 0.0714(4) 0.4278(3) 0.032(2) Uani 1 1 d .
H8FA H 0.2677 0.0655 0.3938 0.038 Uiso 1 1 calc R
H8FB H 0.3032 0.0406 0.4365 0.038 Uiso 1 1 calc R
C9F C 0.2218(3) 0.0129(4) 0.4607(4) 0.032(2) Uani 1 1 d .
H9FA H 0.2463 -0.0145 0.4738 0.038 Uiso 1 1 calc R
H9FB H 0.2105 -0.0001 0.4279 0.038 Uiso 1 1 calc R
C10F C 0.1810(3) 0.0149(4) 0.4928(3) 0.032(2) Uani 1 1 d .
H10L H 0.1684 -0.0242 0.4973 0.038 Uiso 1 1 calc R
H10M H 0.1921 0.0300 0.5250 0.038 Uiso 1 1 calc R
C11F C 0.1018(3) 0.0446(4) 0.4974(3) 0.031(2) Uani 1 1 d .
H11L H 0.1088 0.0528 0.5323 0.037 Uiso 1 1 calc R
H11M H 0.0896 0.0050 0.4943 0.037 Uiso 1 1 calc R
C12F C 0.0651(3) 0.0852(4) 0.4771(4) 0.035(2) Uani 1 1 d .
H12L H 0.0585 0.0762 0.4423 0.042 Uiso 1 1 calc R
H12M H 0.0351 0.0785 0.4934 0.042 Uiso 1 1 calc R
C13F C 0.2942(4) 0.2291(4) 0.4340(4) 0.044(3) Uani 1 1 d .
H13N H 0.2809 0.2610 0.4138 0.052 Uiso 1 1 calc R
H13O H 0.3293 0.2286 0.4311 0.052 Uiso 1 1 calc R
C14F C 0.2842(3) 0.2402(4) 0.4862(4) 0.041(3) Uani 1 1 d .
H14K H 0.2953 0.2073 0.5065 0.050 Uiso 1 1 calc R
H14L H 0.3017 0.2747 0.4981 0.050 Uiso 1 1 calc R
C15F C 0.2236(4) 0.2642(4) 0.5372(4) 0.041(3) Uani 1 1 d .
H15M H 0.2396 0.3009 0.5459 0.049 Uiso 1 1 calc R
H15N H 0.2360 0.2348 0.5606 0.049 Uiso 1 1 calc R
C16F C 0.1721(4) 0.2704(4) 0.5406(4) 0.039(3) Uani 1 1 d .
H16M H 0.1656 0.2854 0.5730 0.047 Uiso 1 1 calc R
H16N H 0.1595 0.2982 0.5160 0.047 Uiso 1 1 calc R
C17F C 0.0999(3) 0.2205(4) 0.5436(4) 0.032(2) Uani 1 1 d .
H17M H 0.0835 0.2506 0.5237 0.038 Uiso 1 1 calc R
H17N H 0.0972 0.2302 0.5782 0.038 Uiso 1 1 calc R
C18F C 0.0766(3) 0.1631(4) 0.5326(3) 0.034(2) Uani 1 1 d .
H18M H 0.0932 0.1336 0.5531 0.041 Uiso 1 1 calc R
H18N H 0.0430 0.1647 0.5417 0.041 Uiso 1 1 calc R
N3S N 0.6228(5) 0.1917(11) 0.0818(5) 0.170(9) Uani 1 1 d .
H3SD H 0.6539 0.1952 0.0926 0.254 Uiso 1 1 d .
H3SE H 0.6129 0.1560 0.0925 0.254 Uiso 1 1 d .
N4S N 0.5813(7) 0.2933(6) 0.1633(7) 0.197(10) Uani 1 1 d D
H4SC H 0.5746 0.3113 0.1939 0.296 Uiso 1 1 d .
H4SD H 0.5947 0.3275 0.1479 0.296 Uiso 1 1 d .
H4SE H 0.5458 0.3045 0.1480 0.296 Uiso 1 1 d .
C3S C 0.5943(7) 0.2370(7) 0.0999(6) 0.115(8) Uani 1 1 d .
H3SA H 0.5607 0.2328 0.0869 0.138 Uiso 1 1 calc R
H3SB H 0.6063 0.2744 0.0889 0.138 Uiso 1 1 calc R
C4S C 0.5963(5) 0.2355(7) 0.1555(7) 0.125(9) Uani 1 1 d D
H4SA H 0.5737 0.2072 0.1679 0.150 Uiso 1 1 calc R
H4SB H 0.6290 0.2281 0.1697 0.150 Uiso 1 1 calc R
N5S N 0.0837(7) 0.6923(6) 0.1726(5) 0.144(6) Uani 1 1 d DU
H5SD H 0.0675 0.6390 0.1832 0.216 Uiso 1 1 d .
H5SE H 0.0275 0.6798 0.1795 0.216 Uiso 1 1 d .
N6S N 0.1289(6) 0.7033(9) 0.2658(6) 0.165(6) Uani 1 1 d DU
H6SD H 0.1265 0.6626 0.2536 0.248 Uiso 1 1 d .
H6SE H 0.1402 0.7227 0.2474 0.248 Uiso 1 1 d .
C5S C 0.0656(7) 0.7199(7) 0.2114(6) 0.125(5) Uani 1 1 d DU
H5SA H 0.0712 0.7613 0.2066 0.150 Uiso 1 1 calc R
H5SB H 0.0305 0.7142 0.2084 0.150 Uiso 1 1 calc R
C6S C 0.0801(6) 0.7080(9) 0.2589(7) 0.123(5) Uani 1 1 d DU
H6SA H 0.0651 0.6717 0.2687 0.148 Uiso 1 1 calc R
H6SB H 0.0688 0.7388 0.2800 0.148 Uiso 1 1 calc R
C7S C 0.1049(8) 0.3840(7) 0.4330(5) 0.100(4) Uani 1 1 d U
C8S C 0.1524(8) 0.3692(8) 0.4291(6) 0.109(4) Uani 1 1 d U
H8SA H 0.1615 0.3307 0.4236 0.130 Uiso 1 1 calc R
C9S C 0.1866(8) 0.4132(9) 0.4336(6) 0.129(5) Uani 1 1 d U
H9SA H 0.2195 0.4042 0.4316 0.155 Uiso 1 1 calc R
C10S C 0.1732(9) 0.4694(9) 0.4410(6) 0.128(5) Uani 1 1 d U
H10A H 0.1969 0.4985 0.4438 0.153 Uiso 1 1 calc R
C11S C 0.1276(8) 0.4829(9) 0.4442(6) 0.120(5) Uani 1 1 d U
H11A H 0.1190 0.5218 0.4481 0.144 Uiso 1 1 calc R
C12S C 0.0915(8) 0.4406(7) 0.4418(5) 0.105(4) Uani 1 1 d U
H12A H 0.0591 0.4503 0.4460 0.126 Uiso 1 1 calc R
C13S C 0.0660(7) 0.3410(7) 0.4322(6) 0.124(6) Uani 1 1 d U
H13A H 0.0792 0.3030 0.4259 0.185 Uiso 1 1 calc R
H13B H 0.0416 0.3506 0.4066 0.185 Uiso 1 1 calc R
H13C H 0.0516 0.3408 0.4636 0.185 Uiso 1 1 calc R

loop_
_atom_site_aniso_label
_atom_site_aniso_U_11
_atom_site_aniso_U_22
_atom_site_aniso_U_33
_atom_site_aniso_U_23
_atom_site_aniso_U_13
_atom_site_aniso_U_12
Ni1 0.0243(6) 0.0154(6) 0.0199(6) -0.0001(5) -0.0020(5) 0.0040(4)
Sn1 0.0254(4) 0.0483(5) 0.0675(6) -0.0245(4) -0.0061(4) -0.0058(3)
Sn2 0.0534(5) 0.0226(4) 0.0432(4) 0.0130(3) 0.0200(4) 0.0130(3)
Sn3 0.0332(4) 0.0358(4) 0.0451(4) 0.0154(3) 0.0185(3) 0.0075(3)
Sn4 0.0490(4) 0.0228(4) 0.0318(4) -0.0113(3) -0.0130(3) 0.0100(3)
Sn5 0.0578(5) 0.0293(4) 0.0215(4) 0.0030(3) -0.0019(3) 0.0075(3)
Sn6 0.0255(3) 0.0218(4) 0.0393(4) -0.0046(3) 0.0098(3) 0.0022(3)
Sn7 0.0254(3) 0.0175(3) 0.0245(3) -0.0005(3) -0.0006(3) 0.0069(2)
Sn8 0.0333(4) 0.0309(4) 0.0232(3) -0.0038(3) -0.0052(3) 0.0049(3)
Sn9 0.0321(4) 0.0217(4) 0.0363(4) -0.0005(3) 0.0073(3) 0.0005(3)
Ni2 0.0186(6) 0.0209(6) 0.0335(7) 0.0128(5) -0.0006(5) -0.0033(5)
Sn10 0.0254(3) 0.0173(3) 0.0244(3) 0.0069(3) 0.0013(3) -0.0032(2)
Sn11 0.0534(5) 0.0419(5) 0.0260(4) -0.0108(3) -0.0021(3) -0.0078(3)
Sn12 0.0311(4) 0.0309(4) 0.0885(6) 0.0192(4) 0.0285(4) 0.0095(3)
Sn13 0.0353(4) 0.0246(4) 0.0274(4) 0.0097(3) -0.0060(3) -0.0009(3)
Sn14 0.0995(7) 0.0219(4) 0.0397(5) 0.0053(3) -0.0231(5) -0.0073(4)
Sn15 0.0479(5) 0.0642(6) 0.0818(6) 0.0525(5) 0.0438(5) 0.0292(4)
Sn16 0.0773(7) 0.1032(8) 0.0519(5) 0.0405(5) -0.0292(5) -0.0763(6)
Sn17 0.0208(4) 0.0830(7) 0.1103(8) 0.0699(6) -0.0079(4) 0.0004(4)
Sn21 0.071(2) 0.0249(7) 0.0223(8) 0.0019(5) -0.0133(10) -0.0112(7)
Sn22 0.039(2) 0.0217(10) 0.0184(9) 0.0002(7) -0.0003(10) -0.0034(8)
K1 0.0278(11) 0.0196(11) 0.0244(11) 0.0018(8) 0.0051(8) 0.0031(8)
O1A 0.029(4) 0.029(4) 0.040(4) 0.008(3) 0.005(3) -0.001(3)
O2A 0.026(3) 0.015(3) 0.039(4) 0.005(3) -0.001(3) -0.003(3)
O3A 0.034(4) 0.028(4) 0.020(3) 0.002(3) 0.000(3) 0.000(3)
O4A 0.043(4) 0.020(3) 0.029(4) 0.004(3) 0.011(3) 0.002(3)
O5A 0.029(4) 0.018(3) 0.034(4) -0.002(3) 0.007(3) 0.002(3)
O6A 0.032(3) 0.017(3) 0.021(3) 0.002(3) -0.003(3) 0.006(3)
N1 0.029(4) 0.020(4) 0.031(5) 0.008(3) 0.003(4) 0.007(3)
N2 0.031(4) 0.016(4) 0.025(4) 0.002(3) 0.000(3) 0.003(3)
C1A 0.033(6) 0.025(6) 0.043(6) 0.003(5) 0.001(5) 0.011(4)
C2A 0.028(5) 0.038(6) 0.047(7) -0.008(5) 0.008(5) 0.006(4)
C3A 0.024(5) 0.036(6) 0.035(6) 0.009(5) 0.005(4) -0.001(4)
C4A 0.028(5) 0.030(6) 0.053(7) 0.009(5) -0.003(5) -0.011(4)
C5A 0.041(6) 0.025(6) 0.048(7) 0.006(5) 0.000(5) -0.007(4)
C6A 0.043(6) 0.019(5) 0.039(6) 0.008(4) 0.004(5) 0.003(4)
C7A 0.038(6) 0.025(5) 0.039(6) 0.017(5) 0.010(5) 0.010(4)
C8A 0.046(6) 0.042(6) 0.019(5) 0.013(5) -0.004(5) -0.002(5)
C9A 0.061(7) 0.029(6) 0.021(5) 0.000(4) 0.015(5) -0.004(5)
C10A 0.051(7) 0.027(6) 0.028(5) 0.000(4) 0.014(5) 0.005(5)
C11A 0.043(6) 0.028(6) 0.039(6) -0.007(5) 0.004(5) 0.005(5)
C12A 0.043(6) 0.020(5) 0.033(6) -0.002(4) 0.005(5) 0.003(4)
C13A 0.031(5) 0.018(5) 0.037(6) 0.004(4) 0.007(4) 0.001(4)
C14A 0.049(6) 0.005(5) 0.032(5) 0.002(4) 0.010(5) 0.004(4)
C15A 0.042(6) 0.024(5) 0.024(5) -0.011(4) 0.006(4) -0.005(4)
C16A 0.038(6) 0.029(6) 0.020(5) -0.001(4) 0.004(4) 0.005(4)
C17A 0.036(6) 0.025(6) 0.036(6) 0.009(4) -0.008(5) -0.002(4)
C18A 0.031(5) 0.021(5) 0.039(6) 0.006(4) -0.006(4) 0.003(4)
K2 0.0263(10) 0.0243(11) 0.0187(10) 0.0002(8) 0.0020(8) -0.0075(8)
O1B 0.022(3) 0.030(4) 0.020(3) 0.001(3) -0.007(3) -0.002(3)
O2B 0.030(4) 0.021(3) 0.022(3) 0.005(3) -0.004(3) -0.002(3)
O3B 0.029(4) 0.039(4) 0.025(4) -0.005(3) 0.005(3) -0.004(3)
O4B 0.036(4) 0.032(4) 0.025(4) -0.007(3) -0.003(3) -0.011(3)
O5B 0.022(3) 0.027(4) 0.038(4) -0.001(3) -0.003(3) 0.000(3)
O6B 0.024(3) 0.028(4) 0.030(4) -0.001(3) 0.002(3) -0.004(3)
N1B 0.021(4) 0.021(4) 0.032(4) 0.001(3) -0.003(3) -0.007(3)
N2B 0.036(5) 0.029(5) 0.028(5) 0.000(4) 0.009(4) -0.014(4)
C1B 0.024(5) 0.032(6) 0.026(5) 0.004(4) 0.005(4) -0.005(4)
C2B 0.031(5) 0.019(5) 0.032(5) -0.006(4) -0.009(4) -0.003(4)
C3B 0.028(5) 0.033(6) 0.020(5) 0.000(4) 0.003(4) 0.001(4)
C4B 0.027(5) 0.035(6) 0.031(6) 0.005(4) 0.003(4) -0.001(4)
C5B 0.045(6) 0.024(6) 0.034(6) 0.007(4) 0.004(5) -0.013(4)
C6B 0.046(7) 0.036(6) 0.034(6) 0.005(5) 0.005(5) -0.018(5)
C7B 0.032(6) 0.043(7) 0.033(6) 0.017(5) -0.003(5) -0.015(5)
C8B 0.028(5) 0.050(7) 0.025(5) 0.013(5) 0.004(4) -0.013(5)
C9B 0.044(6) 0.038(6) 0.024(5) -0.004(5) 0.003(5) 0.012(5)
C10B 0.043(6) 0.031(6) 0.025(5) -0.007(4) -0.003(5) -0.008(5)
C11B 0.055(7) 0.033(6) 0.045(7) -0.009(5) -0.003(6) -0.027(5)
C12B 0.061(7) 0.031(6) 0.035(6) -0.003(5) 0.003(5) -0.017(5)
C13B 0.032(5) 0.022(5) 0.040(6) 0.003(4) 0.001(5) -0.009(4)
C14B 0.029(5) 0.022(5) 0.053(7) 0.004(5) -0.004(5) 0.001(4)
C15B 0.033(6) 0.025(6) 0.062(7) -0.006(5) -0.008(5) 0.006(4)
C16B 0.027(5) 0.048(7) 0.032(6) -0.001(5) 0.000(4) 0.004(5)
C17B 0.024(5) 0.046(7) 0.036(6) 0.011(5) 0.010(4) -0.005(4)
C18B 0.033(6) 0.035(6) 0.034(6) 0.008(5) 0.004(5) -0.021(4)
N1S 0.064(8) 0.087(8) 0.074(8) -0.013(7) -0.004(6) -0.014(6)
N2S 0.078(9) 0.202(16) 0.065(9) 0.056(9) -0.010(7) -0.010(10)
C1S 0.043(7) 0.056(8) 0.071(9) 0.021(7) 0.005(6) -0.010(6)
C2S 0.048(7) 0.071(9) 0.062(8) -0.001(7) -0.026(6) -0.010(6)
K3 0.0508(14) 0.0207(11) 0.0214(11) 0.0007(9) 0.0082(10) -0.0061(9)
O1C 0.050(5) 0.041(5) 0.109(8) 0.029(5) -0.016(5) 0.003(4)
O2C 0.135(10) 0.039(5) 0.046(6) 0.002(4) -0.042(6) 0.001(5)
O3C 0.051(5) 0.062(6) 0.080(7) -0.005(5) -0.026(5) -0.005(4)
O4C 0.081(8) 0.053(7) 0.253(17) -0.010(8) 0.112(10) -0.030(6)
O5C 0.044(4) 0.021(4) 0.034(4) 0.011(3) 0.014(3) 0.010(3)
O6C 0.145(8) 0.015(4) 0.024(4) 0.000(3) 0.020(5) 0.001(4)
N1C 0.073(7) 0.029(5) 0.046(6) 0.012(4) 0.029(5) 0.030(5)
N2C 0.28(2) 0.026(7) 0.070(9) 0.014(6) 0.098(12) 0.010(10)
C1C 0.102(12) 0.091(11) 0.123(14) 0.069(10) 0.081(11) 0.079(9)
C2C 0.064(10) 0.087(12) 0.158(18) 0.075(12) 0.044(11) 0.041(8)
C3C 0.061(9) 0.065(10) 0.20(2) 0.100(12) 0.012(11) 0.030(8)
C4C 0.091(11) 0.021(7) 0.092(12) 0.028(7) -0.033(10) -0.014(7)
C5C 0.197(18) 0.031(7) 0.010(6) 0.004(5) -0.021(9) 0.005(9)
C6C 0.26(3) 0.074(13) 0.044(10) -0.005(9) 0.046(15) -0.003(16)
C7C 0.179(18) 0.035(8) 0.021(6) 0.002(6) 0.032(9) 0.020(9)
C8C 0.189(19) 0.032(8) 0.050(9) -0.005(7) -0.071(11) -0.017(10)
C9C 0.098(15) 0.045(10) 0.27(3) 0.022(14) -0.112(17) -0.035(10)
C10C 0.046(10) 0.065(14) 0.44(5) 0.08(2) 0.018(18) -0.028(9)
C11C 0.167(19) 0.042(10) 0.31(3) 0.008(15) 0.20(2) -0.003(10)
C12C 0.33(4) 0.060(13) 0.16(2) 0.032(13) 0.19(3) 0.016(17)
C13C 0.054(7) 0.037(6) 0.042(7) 0.020(5) 0.026(5) 0.027(5)
C14C 0.039(6) 0.038(6) 0.036(6) 0.023(5) 0.023(5) 0.019(5)
C15C 0.036(6) 0.019(6) 0.055(7) 0.010(5) 0.008(5) 0.007(4)
C16C 0.056(7) 0.032(6) 0.022(5) -0.003(4) 0.014(5) -0.005(5)
C17C 0.35(3) 0.022(7) 0.067(10) -0.001(7) 0.130(15) 0.010(11)
C18C 0.51(4) 0.018(8) 0.060(10) -0.003(7) 0.129(18) 0.005(13)
K4 0.0318(11) 0.0185(11) 0.0278(11) -0.0008(8) 0.0069(9) 0.0039(8)
O1D 0.039(4) 0.037(4) 0.049(5) -0.006(4) 0.007(4) 0.006(3)
O2D 0.033(4) 0.022(4) 0.046(4) -0.010(3) 0.006(3) 0.007(3)
O3D 0.046(4) 0.026(4) 0.032(4) 0.004(3) -0.008(3) -0.008(3)
O4D 0.026(3) 0.030(4) 0.025(3) 0.003(3) 0.001(3) -0.007(3)
O5D 0.049(4) 0.028(4) 0.036(4) 0.006(3) 0.010(3) 0.016(3)
O6D 0.033(4) 0.019(3) 0.035(4) -0.002(3) 0.011(3) -0.008(3)
N1D 0.054(6) 0.034(5) 0.035(5) -0.008(4) 0.006(4) 0.011(4)
N2D 0.026(4) 0.030(5) 0.026(4) -0.002(3) 0.001(3) -0.003(3)
C1D 0.076(9) 0.051(7) 0.018(5) -0.009(5) 0.007(5) -0.002(6)
C2D 0.070(9) 0.028(6) 0.056(8) -0.011(5) 0.026(7) 0.005(5)
C3D 0.046(7) 0.036(7) 0.070(9) -0.032(6) 0.016(6) -0.001(5)
C4D 0.034(6) 0.040(7) 0.092(10) -0.030(7) -0.007(6) 0.021(5)
C5D 0.028(6) 0.037(6) 0.052(7) 0.003(5) 0.010(5) 0.008(4)
C6D 0.029(5) 0.048(7) 0.029(6) 0.006(5) -0.004(4) -0.013(5)
C7D 0.059(8) 0.063(8) 0.031(6) -0.005(6) -0.011(6) -0.003(6)
C8D 0.047(7) 0.040(7) 0.045(7) -0.012(5) -0.002(5) -0.015(5)
C9D 0.043(6) 0.033(6) 0.054(7) 0.008(5) -0.009(5) -0.015(5)
C10D 0.030(5) 0.035(6) 0.032(6) 0.003(5) 0.002(4) -0.006(4)
C11D 0.038(6) 0.042(6) 0.022(5) 0.002(5) 0.006(4) -0.012(5)
C12D 0.034(6) 0.043(6) 0.021(5) 0.004(4) 0.004(4) -0.007(4)
C13D 0.065(8) 0.061(8) 0.021(6) 0.006(5) 0.011(5) 0.020(6)
C14D 0.049(7) 0.040(6) 0.032(6) 0.009(5) 0.003(5) 0.013(5)
C15D 0.032(6) 0.026(6) 0.042(6) 0.013(5) 0.017(5) 0.011(4)
C17D 0.035(6) 0.020(5) 0.041(6) -0.008(4) 0.008(5) -0.004(4)
C18D 0.039(6) 0.029(6) 0.032(6) -0.006(4) 0.006(5) -0.014(4)
C16D 0.030(6) 0.026(6) 0.055(7) 0.010(5) 0.015(5) 0.000(4)
K5 0.0186(9) 0.0144(10) 0.0177(9) 0.0000(7) 0.0015(7) -0.0007(7)
O1E 0.028(3) 0.032(4) 0.018(3) -0.005(3) -0.004(3) -0.001(3)
O2E 0.034(4) 0.027(4) 0.023(3) -0.004(3) 0.005(3) -0.002(3)
O3E 0.028(3) 0.014(3) 0.036(4) -0.002(3) 0.003(3) -0.003(3)
O4E 0.024(3) 0.019(3) 0.033(4) -0.004(3) 0.001(3) -0.005(3)
O5E 0.031(3) 0.023(3) 0.015(3) 0.001(3) 0.000(3) 0.004(3)
O6E 0.025(3) 0.019(3) 0.028(3) 0.007(3) 0.002(3) -0.002(3)
N1E 0.021(4) 0.017(4) 0.021(4) 0.000(3) 0.004(3) 0.004(3)
N2E 0.024(4) 0.016(4) 0.043(5) 0.002(4) 0.004(4) 0.002(3)
C1E 0.021(5) 0.024(5) 0.044(6) 0.006(4) 0.005(4) 0.010(4)
C2E 0.015(4) 0.034(6) 0.033(5) 0.005(4) -0.013(4) 0.008(4)
C3E 0.039(6) 0.025(5) 0.026(5) 0.000(4) -0.001(4) -0.004(4)
C4E 0.046(6) 0.037(6) 0.022(5) -0.006(4) 0.009(5) -0.016(5)
C5E 0.034(6) 0.043(6) 0.042(6) -0.023(5) 0.007(5) 0.001(5)
C6E 0.034(6) 0.022(6) 0.055(7) -0.020(5) 0.016(5) 0.006(4)
C7E 0.050(6) 0.012(5) 0.034(6) -0.004(4) 0.004(5) 0.010(4)
C8E 0.052(7) 0.019(5) 0.038(6) 0.007(4) 0.010(5) -0.002(5)
C9E 0.034(6) 0.022(5) 0.051(7) -0.008(5) 0.004(5) -0.017(4)
C10E 0.026(5) 0.033(6) 0.040(6) -0.004(5) 0.000(4) -0.014(4)
C11E 0.016(5) 0.044(6) 0.044(6) 0.001(5) 0.005(4) -0.008(4)
C12E 0.023(5) 0.037(6) 0.049(7) -0.001(5) 0.014(5) 0.002(4)
C13E 0.021(5) 0.027(5) 0.031(5) -0.003(4) 0.005(4) 0.005(4)
C14E 0.040(6) 0.020(5) 0.025(5) -0.003(4) 0.018(4) -0.005(4)
C15E 0.048(6) 0.030(6) 0.018(5) 0.006(4) 0.005(4) 0.001(5)
C16E 0.034(6) 0.029(6) 0.025(5) 0.005(4) 0.000(4) -0.004(4)
C17E 0.025(5) 0.023(5) 0.047(6) 0.008(5) 0.001(5) 0.006(4)
C18E 0.021(5) 0.030(6) 0.055(7) 0.009(5) 0.001(5) 0.008(4)
K6 0.0221(10) 0.0234(11) 0.0230(10) 0.0015(8) 0.0006(8) 0.0012(8)
O1F 0.035(4) 0.034(4) 0.028(4) 0.013(3) 0.009(3) 0.005(3)
O2F 0.029(4) 0.042(4) 0.027(4) 0.006(3) -0.002(3) 0.002(3)
O3F 0.026(3) 0.023(4) 0.044(4) 0.003(3) 0.005(3) -0.003(3)
O4F 0.025(3) 0.026(4) 0.031(4) 0.004(3) 0.004(3) -0.002(3)
O5F 0.040(4) 0.032(4) 0.026(4) -0.002(3) 0.004(3) -0.014(3)
O6F 0.032(4) 0.031(4) 0.029(4) -0.007(3) 0.004(3) -0.003(3)
N1F 0.026(4) 0.028(4) 0.026(4) 0.002(3) 0.008(3) -0.007(3)
N2F 0.017(4) 0.038(5) 0.016(4) -0.006(3) -0.003(3) 0.003(3)
C1F 0.043(6) 0.044(7) 0.042(6) 0.007(5) 0.017(5) -0.004(5)
C2F 0.046(6) 0.033(6) 0.024(5) 0.012(4) 0.014(5) 0.004(5)
C3F 0.048(7) 0.034(6) 0.033(6) 0.011(5) -0.001(5) 0.005(5)
C4F 0.046(7) 0.052(7) 0.032(6) 0.006(5) -0.007(5) 0.008(5)
C5F 0.033(6) 0.055(7) 0.033(6) -0.001(5) -0.004(5) 0.015(5)
C6F 0.024(5) 0.052(7) 0.041(6) -0.001(5) 0.001(5) 0.013(5)
C7F 0.027(5) 0.040(6) 0.047(7) 0.002(5) 0.001(5) 0.003(4)
C8F 0.028(5) 0.031(6) 0.035(6) 0.003(4) 0.001(4) 0.005(4)
C9F 0.033(5) 0.020(5) 0.041(6) 0.004(4) -0.007(5) -0.003(4)
C10F 0.048(6) 0.016(5) 0.031(6) 0.002(4) -0.002(5) -0.001(4)
C11F 0.032(5) 0.032(6) 0.031(6) -0.004(4) 0.017(4) -0.013(4)
C12F 0.032(6) 0.040(6) 0.033(6) -0.002(5) 0.012(5) -0.008(5)
C13F 0.031(6) 0.050(7) 0.052(7) -0.004(6) 0.018(5) -0.018(5)
C14F 0.030(6) 0.049(7) 0.044(7) -0.004(5) 0.000(5) -0.015(5)
C15F 0.056(7) 0.035(6) 0.033(6) -0.012(5) 0.006(5) -0.019(5)
C16F 0.061(7) 0.026(6) 0.032(6) -0.009(5) 0.015(5) -0.013(5)
C17F 0.032(5) 0.030(6) 0.034(6) -0.001(4) 0.006(4) 0.010(4)
C18F 0.028(5) 0.048(7) 0.028(5) -0.013(5) 0.008(4) -0.001(4)
N3S 0.061(9) 0.39(3) 0.060(9) -0.046(14) -0.005(7) 0.007(14)
N4S 0.22(2) 0.22(2) 0.163(19) -0.030(16) 0.082(17) -0.145(19)
C3S 0.136(16) 0.093(12) 0.102(14) -0.047(10) -0.099(13) 0.051(11)
C4S 0.057(10) 0.118(15) 0.20(2) -0.119(15) 0.023(12) -0.004(9)
N5S 0.271(16) 0.109(10) 0.056(8) 0.015(7) 0.038(10) 0.110(10)
N6S 0.182(15) 0.233(15) 0.084(10) 0.011(11) 0.037(11) 0.075(13)
C5S 0.155(12) 0.117(10) 0.101(10) 0.006(9) -0.011(10) -0.018(9)
C6S 0.138(11) 0.142(10) 0.084(9) -0.010(9) -0.034(10) -0.058(10)
C7S 0.181(11) 0.074(7) 0.043(6) 0.019(6) -0.015(8) -0.025(8)
C8S 0.175(11) 0.095(8) 0.054(6) 0.008(7) -0.004(8) -0.029(9)
C9S 0.188(12) 0.124(9) 0.073(7) 0.011(8) -0.002(8) -0.032(9)
C10S 0.197(12) 0.112(9) 0.071(7) 0.013(7) -0.014(9) -0.043(10)
C11S 0.205(12) 0.097(8) 0.054(6) 0.012(7) -0.022(9) -0.022(9)
C12S 0.192(11) 0.078(8) 0.041(6) 0.023(6) -0.019(7) -0.011(8)
C13S 0.199(16) 0.082(10) 0.085(11) 0.033(9) -0.036(11) -0.038(11)

loop_
_atom_type_symbol
_atom_type_description
_atom_type_scat_dispersion_real
_atom_type_scat_dispersion_imag
_atom_type_scat_source
C C 0.0033 0.0016 'International Tables Vol C Tables 4.2.6.8 and 6.1.1.4'
H H 0.0000 0.0000 'International Tables Vol C Tables 4.2.6.8 and 6.1.1.4'
N N 0.0061 0.0033 'International Tables Vol C Tables 4.2.6.8 and 6.1.1.4'
O O 0.0106 0.0060 'International Tables Vol C Tables 4.2.6.8 and 6.1.1.4'
K K 0.2009 0.2494 'International Tables Vol C Tables 4.2.6.8 and 6.1.1.4'
Ni Ni 0.3393 1.1124 'International Tables Vol C Tables 4.2.6.8 and 6.1.1.4'
Sn Sn -0.6537 1.4246 'International Tables Vol C Tables 4.2.6.8 and 6.1.1.4'

loop_
_geom_angle_atom_site_label_1
_geom_angle_atom_site_label_2
_geom_angle_atom_site_label_3
_geom_angle
Sn6 Ni1 Sn8 82.41(4)
Sn6 Ni1 Sn2 75.03(4)
Sn8 Ni1 Sn2 84.12(4)
Sn6 Ni1 Sn5 92.80(4)
Sn8 Ni1 Sn5 132.44(5)
Sn2 Ni1 Sn5 140.27(5)
Sn6 Ni1 Sn1 141.09(5)
Sn8 Ni1 Sn1 135.18(5)
Sn2 Ni1 Sn1 96.10(4)
Sn5 Ni1 Sn1 69.77(4)
Sn6 Ni1 Sn7 137.02(5)
Sn8 Ni1 Sn7 78.13(3)
Sn2 Ni1 Sn7 139.06(5)
Sn5 Ni1 Sn7 73.78(3)
Sn1 Ni1 Sn7 72.79(3)
Sn6 Ni1 Sn4 69.51(3)
Sn8 Ni1 Sn4 144.86(5)
Sn2 Ni1 Sn4 68.85(3)
Sn5 Ni1 Sn4 71.46(3)
Sn1 Ni1 Sn4 71.96(4)
Sn7 Ni1 Sn4 136.98(5)
Sn6 Ni1 Sn3 135.18(5)
Sn8 Ni1 Sn3 67.95(3)
Sn2 Ni1 Sn3 69.35(3)
Sn5 Ni1 Sn3 132.02(5)
Sn1 Ni1 Sn3 70.34(4)
Sn7 Ni1 Sn3 69.82(3)
Sn4 Ni1 Sn3 118.80(5)
Sn6 Ni1 Sn9 68.58(3)
Sn8 Ni1 Sn9 66.44(3)
Sn2 Ni1 Sn9 135.29(5)
Sn5 Ni1 Sn9 67.83(3)
Sn1 Ni1 Sn9 128.56(5)
Sn7 Ni1 Sn9 68.54(3)
Sn4 Ni1 Sn9 118.45(4)
Sn3 Ni1 Sn9 122.74(4)
Ni1 Sn1 Sn5 55.08(3)
Ni1 Sn1 Sn3 55.78(3)
Sn5 Sn1 Sn3 106.32(3)
Ni1 Sn1 Sn4 54.60(3)
Sn5 Sn1 Sn4 60.69(2)
Sn3 Sn1 Sn4 96.62(3)
Ni1 Sn1 Sn7 53.76(3)
Sn5 Sn1 Sn7 62.03(2)
Sn3 Sn1 Sn7 59.04(2)
Sn4 Sn1 Sn7 104.66(3)
Ni1 Sn2 Sn4 56.56(3)
Ni1 Sn2 Sn3 56.66(3)
Sn4 Sn2 Sn3 100.59(3)
Ni1 Sn2 Sn6 52.22(3)
Sn4 Sn2 Sn6 58.29(2)
Sn3 Sn2 Sn6 104.36(3)
Ni1 Sn3 Sn8 54.49(3)
Ni1 Sn3 Sn2 53.99(3)
Sn8 Sn3 Sn2 71.42(2)
Ni1 Sn3 Sn7 54.29(3)
Sn8 Sn3 Sn7 66.61(2)
Sn2 Sn3 Sn7 108.22(3)
Ni1 Sn3 Sn1 53.88(3)
Sn8 Sn3 Sn1 106.69(3)
Sn2 Sn3 Sn1 79.64(3)
Sn7 Sn3 Sn1 61.48(2)
Ni1 Sn4 Sn2 54.59(3)
Ni1 Sn4 Sn6 53.98(3)
Sn2 Sn4 Sn6 63.87(2)
Ni1 Sn4 Sn5 53.65(3)
Sn2 Sn4 Sn5 108.22(3)
Sn6 Sn4 Sn5 76.64(2)
Ni1 Sn4 Sn1 53.44(3)
Sn2 Sn4 Sn1 79.39(3)
Sn6 Sn4 Sn1 107.24(3)
Sn5 Sn4 Sn1 57.95(2)
Ni1 Sn5 Sn1 55.16(3)
Ni1 Sn5 Sn9 58.35(3)
Sn1 Sn5 Sn9 107.84(3)
Ni1 Sn5 Sn4 54.89(3)
Sn1 Sn5 Sn4 61.36(2)
Sn9 Sn5 Sn4 99.86(3)
Ni1 Sn5 Sn7 53.29(3)
Sn1 Sn5 Sn7 60.85(2)
Sn9 Sn5 Sn7 59.10(2)
Sn4 Sn5 Sn7 104.30(3)
Ni1 Sn6 Sn4 56.51(3)
Ni1 Sn6 Sn9 58.57(3)
Sn4 Sn6 Sn9 101.85(3)
Ni1 Sn6 Sn2 52.75(3)
Sn4 Sn6 Sn2 57.84(2)
Sn9 Sn6 Sn2 107.00(2)
Ni1 Sn7 Sn9 57.76(3)
Ni1 Sn7 Sn3 55.88(3)
Sn9 Sn7 Sn3 103.61(2)
Ni1 Sn7 Sn1 53.46(3)
Sn9 Sn7 Sn1 103.98(2)
Sn3 Sn7 Sn1 59.48(3)
Ni1 Sn7 Sn5 52.92(3)
Sn9 Sn7 Sn5 58.03(2)
Sn3 Sn7 Sn5 102.89(2)
Sn1 Sn7 Sn5 57.12(2)
Ni1 Sn7 Sn8 50.35(3)
Sn9 Sn7 Sn8 55.08(2)
Sn3 Sn7 Sn8 55.30(2)
Sn1 Sn7 Sn8 97.45(2)
Sn5 Sn7 Sn8 95.39(2)
Ni1 Sn8 Sn9 59.62(3)
Ni1 Sn8 Sn3 57.56(3)
Sn9 Sn8 Sn3 108.71(3)
Ni1 Sn8 Sn7 51.53(3)
Sn9 Sn8 Sn7 58.12(2)
Sn3 Sn8 Sn7 58.08(2)
Ni1 Sn9 Sn8 53.94(3)
Ni1 Sn9 Sn5 53.83(3)
Sn8 Sn9 Sn5 106.70(3)
Ni1 Sn9 Sn6 52.85(3)
Sn8 Sn9 Sn6 69.81(2)
Sn5 Sn9 Sn6 77.46(2)
Ni1 Sn9 Sn7 53.70(3)
Sn8 Sn9 Sn7 66.80(2)
Sn5 Sn9 Sn7 62.87(2)
Sn6 Sn9 Sn7 106.49(2)
Sn21 Ni2 Sn12 95.83(10)
Sn21 Ni2 Sn11 142.02(6)
Sn12 Ni2 Sn11 73.36(4)
Sn21 Ni2 Sn16 75.55(8)
Sn12 Ni2 Sn16 135.14(6)
Sn11 Ni2 Sn16 137.27(6)
Sn21 Ni2 Sn17 66.83(9)
Sn12 Ni2 Sn17 139.80(5)
Sn11 Ni2 Sn17 97.78(5)
Sn16 Ni2 Sn17 77.61(4)
Sn21 Ni2 Sn13 137.73(6)
Sn12 Ni2 Sn13 80.12(4)
Sn11 Ni2 Sn13 77.43(4)
Sn16 Ni2 Sn13 78.29(4)
Sn17 Ni2 Sn13 137.37(5)
Sn21 Ni2 Sn10 72.48(6)
Sn12 Ni2 Sn10 70.34(3)
Sn11 Ni2 Sn10 69.60(3)
Sn16 Ni2 Sn10 141.12(5)
Sn17 Ni2 Sn10 69.87(3)
Sn13 Ni2 Sn10 140.56(5)
Sn21 Ni2 Sn15 129.05(11)
Sn12 Ni2 Sn15 135.05(6)
Sn11 Ni2 Sn15 69.07(4)
Sn16 Ni2 Sn15 69.48(4)
Sn17 Ni2 Sn15 70.28(4)
Sn13 Ni2 Sn15 68.52(4)
Sn10 Ni2 Sn15 116.32(5)
Sn21 Ni2 Sn22 19.75(4)
Sn12 Ni2 Sn22 76.11(9)
Sn11 Ni2 Sn22 131.38(8)
Sn16 Ni2 Sn22 90.56(8)
Sn17 Ni2 Sn22 82.23(8)
Sn13 Ni2 Sn22 132.55(7)
Sn10 Ni2 Sn22 64.89(5)
Sn15 Ni2 Sn22 148.64(10)
Sn21 Ni2 Sn14 71.97(6)
Sn12 Ni2 Sn14 67.90(4)
Sn11 Ni2 Sn14 131.01(5)
Sn16 Ni2 Sn14 67.59(4)
Sn17 Ni2 Sn14 131.19(6)
Sn13 Ni2 Sn14 67.55(3)
Sn10 Ni2 Sn14 120.67(5)
Sn15 Ni2 Sn14 123.00(5)
Sn22 Ni2 Sn14 65.57(5)
Ni2 Sn10 Sn22 58.35(6)
Ni2 Sn10 Sn11 53.91(3)
Sn22 Sn10 Sn11 110.28(5)
Ni2 Sn10 Sn17 53.87(3)
Sn22 Sn10 Sn17 72.50(9)
Sn11 Sn10 Sn17 80.91(3)
Ni2 Sn10 Sn12 53.30(3)
Sn22 Sn10 Sn12 66.95(6)
Sn11 Sn10 Sn12 61.57(3)
Sn17 Sn10 Sn12 106.97(3)
Ni2 Sn10 Sn21 51.17(4)
Sn22 Sn10 Sn21 17.50(4)
Sn11 Sn10 Sn21 105.06(4)
Sn17 Sn10 Sn21 55.01(8)
Sn12 Sn10 Sn21 76.49(5)
Ni2 Sn11 Sn15 56.81(3)
Ni2 Sn11 Sn10 56.49(3)
Sn15 Sn11 Sn10 98.65(3)
Ni2 Sn11 Sn12 53.08(3)
Sn15 Sn11 Sn12 106.06(3)
Sn10 Sn11 Sn12 59.52(2)
Ni2 Sn11 Sn13 51.53(3)
Sn15 Sn11 Sn13 56.78(2)
Sn10 Sn11 Sn13 105.19(3)
Sn12 Sn11 Sn13 63.46(2)
Ni2 Sn12 Sn14 58.92(3)
Ni2 Sn12 Sn10 56.36(3)
Sn14 Sn12 Sn10 103.56(3)
Ni2 Sn12 Sn11 53.56(3)
Sn14 Sn12 Sn11 106.64(3)
Sn10 Sn12 Sn11 58.91(2)
Ni2 Sn12 Sn22 53.97(8)
Sn14 Sn12 Sn22 56.46(4)
Sn10 Sn12 Sn22 54.63(4)
Sn11 Sn12 Sn22 99.27(6)
Ni2 Sn13 Sn15 56.81(3)
Ni2 Sn13 Sn14 58.55(3)
Sn15 Sn13 Sn14 106.41(3)
Ni2 Sn13 Sn11 51.04(3)
Sn15 Sn13 Sn11 57.11(2)
Sn14 Sn13 Sn11 102.45(3)
Ni2 Sn13 Sn16 50.61(3)
Sn15 Sn13 Sn16 57.08(3)
Sn14 Sn13 Sn16 56.47(3)
Sn11 Sn13 Sn16 95.20(3)
Ni2 Sn14 Sn22 56.66(5)
Ni2 Sn14 Sn16 53.59(3)
Sn22 Sn14 Sn16 78.90(9)
Ni2 Sn14 Sn12 53.18(3)
Sn22 Sn14 Sn12 66.65(6)
Sn16 Sn14 Sn12 106.57(3)
Ni2 Sn14 Sn13 53.90(3)
Sn22 Sn14 Sn13 110.19(5)
Sn16 Sn14 Sn13 66.83(3)
Sn12 Sn14 Sn13 68.02(3)
Ni2 Sn14 Sn21 50.22(4)
Sn22 Sn14 Sn21 17.32(4)
Sn16 Sn14 Sn21 61.82(8)
Sn12 Sn14 Sn21 76.63(5)
Sn13 Sn14 Sn21 103.26(5)
Ni2 Sn15 Sn13 54.68(3)
Ni2 Sn15 Sn11 54.12(3)
Sn13 Sn15 Sn11 66.11(3)
Ni2 Sn15 Sn16 53.93(3)
Sn13 Sn15 Sn16 66.62(3)
Sn11 Sn15 Sn16 107.37(3)
Ni2 Sn15 Sn17 53.64(3)
Sn13 Sn15 Sn17 107.56(3)
Sn11 Sn15 Sn17 80.93(3)
Sn16 Sn15 Sn17 65.15(3)
Ni2 Sn16 Sn14 58.82(3)
Ni2 Sn16 Sn15 56.59(3)
Sn14 Sn16 Sn15 105.93(3)
Ni2 Sn16 Sn21 50.93(4)
Sn14 Sn16 Sn21 60.96(6)
Sn15 Sn16 Sn21 99.53(4)
Ni2 Sn16 Sn17 51.27(3)
Sn14 Sn16 Sn17 102.91(3)
Sn15 Sn16 Sn17 57.91(3)
Sn21 Sn16 Sn17 52.27(5)
Ni2 Sn16 Sn13 51.10(3)
Sn14 Sn16 Sn13 56.70(3)
Sn15 Sn16 Sn13 56.30(2)
Sn21 Sn16 Sn13 96.19(6)
Sn17 Sn16 Sn13 95.84(3)
Ni2 Sn17 Sn21 54.97(5)
Ni2 Sn17 Sn10 56.26(3)
Sn21 Sn17 Sn10 63.28(6)
Ni2 Sn17 Sn15 56.09(3)
Sn21 Sn17 Sn15 106.18(4)
Sn10 Sn17 Sn15 97.29(3)
Ni2 Sn17 Sn16 51.12(3)
Sn21 Sn17 Sn16 61.48(5)
Sn10 Sn17 Sn16 104.66(3)
Sn15 Sn17 Sn16 56.93(3)
Sn22 Sn21 Ni2 93.67(17)
Sn22 Sn21 Sn17 132.47(16)
Ni2 Sn21 Sn17 58.20(6)
Sn22 Sn21 Sn10 70.85(14)
Ni2 Sn21 Sn10 56.35(4)
Sn17 Sn21 Sn10 61.70(4)
Sn22 Sn21 Sn14 73.32(17)
Ni2 Sn21 Sn14 57.81(4)
Sn17 Sn21 Sn14 111.18(6)
Sn10 Sn21 Sn14 100.00(7)
Sn22 Sn21 Sn16 129.63(17)
Ni2 Sn21 Sn16 53.52(5)
Sn17 Sn21 Sn16 66.26(8)
Sn10 Sn21 Sn16 106.82(5)
Sn14 Sn21 Sn16 57.22(4)
Sn21 Sn22 Ni2 66.58(15)
Sn21 Sn22 Sn10 91.65(16)
Ni2 Sn22 Sn10 56.77(4)
Sn21 Sn22 Sn14 89.36(18)
Ni2 Sn22 Sn14 57.76(5)
Sn10 Sn22 Sn14 107.22(6)
Sn21 Sn22 Sn12 116.43(16)
Ni2 Sn22 Sn12 49.93(4)
Sn10 Sn22 Sn12 58.42(4)
Sn14 Sn22 Sn12 56.89(4)
O1A K1 O4A 125.8(2)
O1A K1 O6A 133.23(19)
O4A K1 O6A 95.97(18)
O1A K1 O5A 94.62(18)
O4A K1 O5A 135.14(18)
O6A K1 O5A 59.80(16)
O1A K1 O3A 104.08(18)
O4A K1 O3A 60.26(17)
O6A K1 O3A 115.64(18)
O5A K1 O3A 94.73(17)
O1A K1 O2A 59.73(17)
O4A K1 O2A 102.73(17)
O6A K1 O2A 94.47(17)
O5A K1 O2A 115.38(18)
O3A K1 O2A 145.73(18)
O1A K1 N1 61.41(19)
O4A K1 N1 119.5(2)
O6A K1 N1 118.82(19)
O5A K1 N1 60.00(19)
O3A K1 N1 60.27(18)
O2A K1 N1 120.18(19)
O1A K1 N2 118.05(19)
O4A K1 N2 61.25(18)
O6A K1 N2 61.08(18)
O5A K1 N2 119.74(19)
O3A K1 N2 120.48(19)
O2A K1 N2 59.19(18)
N1 K1 N2 179.2(2)
C3A O1A C2A 111.3(7)
C3A O1A K1 116.8(5)
C2A O1A K1 120.3(5)
C5A O2A C4A 110.6(6)
C5A O2A K1 116.2(5)
C4A O2A K1 112.7(5)
C9A O3A C8A 111.6(7)
C9A O3A K1 112.9(5)
C8A O3A K1 114.4(5)
C11A O4A C10A 111.1(7)
C11A O4A K1 119.5(5)
C10A O4A K1 115.7(5)
C15A O5A C14A 112.4(6)
C15A O5A K1 113.8(5)
C14A O5A K1 116.9(5)
C16A O6A C17A 109.4(6)
C16A O6A K1 115.8(5)
C17A O6A K1 117.3(5)
C13A N1 C7A 109.8(7)
C13A N1 C1A 110.7(7)
C7A N1 C1A 108.9(7)
C13A N1 K1 110.0(5)
C7A N1 K1 111.2(5)
C1A N1 K1 106.1(5)
C12A N2 C6A 110.2(7)
C12A N2 C18A 110.8(7)
C6A N2 C18A 110.4(7)
C12A N2 K1 106.4(5)
C6A N2 K1 111.9(5)
C18A N2 K1 107.1(5)
C2A C1A N1 113.0(8)
O1A C2A C1A 110.8(7)
O1A C3A C4A 109.3(7)
O2A C4A C3A 108.6(7)
O2A C5A C6A 108.6(7)
N2 C6A C5A 113.7(8)
N1 C7A C8A 113.5(7)
O3A C8A C7A 110.6(7)
O3A C9A C10A 109.1(8)
O4A C10A C9A 110.0(8)
O4A C11A C12A 109.7(8)
N2 C12A C11A 115.2(7)
N1 C13A C14A 113.0(7)
O5A C14A C13A 108.4(7)
O5A C15A C16A 110.0(7)
O6A C16A C15A 108.8(7)
O6A C17A C18A 108.8(7)
N2 C18A C17A 113.6(8)
O2B K2 O6B 93.02(18)
O2B K2 O1B 60.86(17)
O6B K2 O1B 134.81(18)
O2B K2 O3B 136.56(19)
O6B K2 O3B 125.13(19)
O1B K2 O3B 96.02(18)
O2B K2 O5B 112.02(18)
O6B K2 O5B 59.80(17)
O1B K2 O5B 94.49(17)
O3B K2 O5B 105.61(18)
O2B K2 O4B 96.70(18)
O6B K2 O4B 103.03(18)
O1B K2 O4B 115.37(18)
O3B K2 O4B 58.33(17)
O5B K2 O4B 146.31(19)
O2B K2 N2B 61.7(2)
O6B K2 N2B 60.13(19)
O1B K2 N2B 120.9(2)
O3B K2 N2B 116.6(2)
O5B K2 N2B 118.9(2)
O4B K2 N2B 59.58(19)
O2B K2 N1B 120.66(19)
O6B K2 N1B 119.09(19)
O1B K2 N1B 61.37(18)
O3B K2 N1B 61.76(19)
O5B K2 N1B 60.79(18)
O4B K2 N1B 119.19(19)
N2B K2 N1B 177.7(2)
O2B K2 N1S 152.4(2)
O6B K2 N1S 63.2(2)
O1B K2 N1S 146.1(2)
O3B K2 N1S 62.4(2)
O5B K2 N1S 69.4(2)
O4B K2 N1S 77.0(2)
N2B K2 N1S 92.9(2)
N1B K2 N1S 84.9(2)
C3B O1B C2B 110.7(6)
C3B O1B K2 112.5(5)
C2B O1B K2 114.8(5)
C4B O2B C5B 111.2(6)
C4B O2B K2 115.4(5)
C5B O2B K2 117.3(5)
C8B O3B C9B 112.0(7)
C8B O3B K2 117.9(5)
C9B O3B K2 116.0(5)
C10B O4B C11B 111.8(7)
C10B O4B K2 116.3(5)
C11B O4B K2 116.9(5)
C14B O5B C15B 110.0(7)
C14B O5B K2 113.4(5)
C15B O5B K2 113.5(5)
C16B O6B C17B 110.2(7)
C16B O6B K2 116.3(5)
C17B O6B K2 123.0(5)
C7B N1B C1B 112.2(7)
C7B N1B C13B 109.8(7)
C1B N1B C13B 109.0(7)
C7B N1B K2 106.2(5)
C1B N1B K2 108.6(5)
C13B N1B K2 111.0(5)
C6B N2B C18B 111.0(7)
C6B N2B C12B 109.5(7)
C18B N2B C12B 109.0(8)
C6B N2B K2 107.8(5)
C18B N2B K2 107.8(5)
C12B N2B K2 111.8(5)
N1B C1B C2B 112.7(7)
O1B C2B C1B 109.4(7)
O1B C3B C4B 110.1(7)
O2B C4B C3B 109.7(7)
O2B C5B C6B 109.5(7)
N2B C6B C5B 114.5(8)
N1B C7B C8B 115.3(7)
O3B C8B C7B 109.9(7)
O3B C9B C10B 109.9(8)
O4B C10B C9B 109.4(8)
O4B C11B C12B 109.4(8)
N2B C12B C11B 114.1(8)
N1B C13B C14B 112.7(7)
O5B C14B C13B 109.1(7)
O5B C15B C16B 110.2(8)
O6B C16B C15B 107.8(8)
O6B C17B C18B 107.4(7)
N2B C18B C17B 115.1(8)
C1S N1S K2 157.7(8)
N1S C1S C2S 119.0(10)
N2S C2S C1S 112.4(11)
O2C K3 O5C 135.2(3)
O2C K3 O4C 103.7(4)
O5C K3 O4C 113.0(3)
O2C K3 O1C 61.4(3)
O5C K3 O1C 96.7(2)
O4C K3 O1C 145.6(3)
O2C K3 O3C 126.4(2)
O5C K3 O3C 94.9(2)
O4C K3 O3C 59.4(4)
O1C K3 O3C 102.6(3)
O2C K3 O6C 94.8(2)
O5C K3 O6C 58.99(19)
O4C K3 O6C 94.0(3)
O1C K3 O6C 117.0(3)
O3C K3 O6C 133.6(3)
O2C K3 N1C 121.9(3)
O5C K3 N1C 61.3(2)
O4C K3 N1C 117.6(4)
O1C K3 N1C 61.4(3)
O3C K3 N1C 59.6(3)
O6C K3 N1C 119.5(2)
O2C K3 N2C 60.3(4)
O5C K3 N2C 117.8(3)
O4C K3 N2C 60.6(5)
O1C K3 N2C 120.8(5)
O3C K3 N2C 119.0(4)
O6C K3 N2C 60.0(3)
N1C K3 N2C 177.7(5)
O2C K3 C4C 18.4(3)
O5C K3 C4C 122.4(3)
O4C K3 C4C 121.2(4)
O1C K3 C4C 44.0(3)
O3C K3 C4C 127.9(3)
O6C K3 C4C 98.1(3)
N1C K3 C4C 105.4(3)
N2C K3 C4C 76.9(5)
C2C O1C C3C 113.3(11)
C2C O1C K3 115.0(8)
C3C O1C K3 111.8(8)
C4C O2C C5C 115.0(12)
C4C O2C K3 116.9(9)
C5C O2C K3 117.2(8)
C8C O3C C9C 113.9(13)
C8C O3C K3 116.8(7)
C9C O3C K3 111.3(10)
C11C O4C C10C 106.4(14)
C11C O4C K3 114.4(14)
C10C O4C K3 114.0(10)
C14C O5C C15C 111.3(7)
C14C O5C K3 115.0(5)
C15C O5C K3 117.1(5)
C16C O6C C17C 108.2(9)
C16C O6C K3 115.2(5)
C17C O6C K3 116.9(7)
C7C N1C C13C 110.3(9)
C7C N1C C1C 110.2(11)
C13C N1C C1C 108.9(9)
C7C N1C K3 110.0(7)
C13C N1C K3 108.7(5)
C1C N1C K3 108.7(7)
C6C N2C C18C 109.3(17)
C6C N2C C12C 103.0(15)
C18C N2C C12C 116.4(18)
C6C N2C K3 111.5(11)
C18C N2C K3 109.6(9)
C12C N2C K3 106.9(11)
C2C C1C N1C 113.4(11)
O1C C2C C1C 110.1(12)
O1C C3C C4C 108.6(10)
O2C C4C C3C 115.0(13)
O2C C4C K3 44.6(7)
C3C C4C K3 82.4(7)
C6C C5C O2C 112.0(11)
N2C C6C C5C 113.1(18)
N1C C7C C8C 114.0(10)
O3C C8C C7C 110.0(10)
C10C C9C O3C 110.4(15)
C9C C10C O4C 108.6(14)
O4C C11C C12C 108.4(13)
C11C C12C N2C 115.5(16)
N1C C13C C14C 113.2(9)
O5C C14C C13C 108.8(8)
C16C C15C O5C 109.7(8)
O6C C16C C15C 110.4(8)
O6C C17C C18C 106.6(14)
N2C C18C C17C 111.2(14)
O3D K4 O5D 97.5(2)
O3D K4 O2D 132.00(19)
O5D K4 O2D 125.5(2)
O3D K4 O1D 94.8(2)
O5D K4 O1D 99.3(2)
O2D K4 O1D 61.2(2)
O3D K4 O6D 122.89(19)
O5D K4 O6D 60.15(19)
O2D K4 O6D 98.80(18)
O1D K4 O6D 137.46(19)
O3D K4 O4D 60.25(18)
O5D K4 O4D 134.61(19)
O2D K4 O4D 94.70(19)
O1D K4 O4D 120.09(19)
O6D K4 O4D 97.25(17)
O3D K4 N2D 119.3(2)
O5D K4 N2D 119.7(2)
O2D K4 N2D 60.07(19)
O1D K4 N2D 120.8(2)
O6D K4 N2D 59.84(19)
O4D K4 N2D 59.51(18)
O3D K4 N1D 60.3(2)
O5D K4 N1D 59.9(2)
O2D K4 N1D 120.7(2)
O1D K4 N1D 60.0(2)
O6D K4 N1D 119.7(2)
O4D K4 N1D 120.2(2)
N2D K4 N1D 179.2(2)
C3D O1D C2D 112.1(8)
C3D O1D K4 113.3(6)
C2D O1D K4 113.4(5)
C5D O2D C4D 111.2(8)
C5D O2D K4 117.9(5)
C4D O2D K4 112.1(6)
C9D O3D C8D 111.5(7)
C9D O3D K4 115.5(5)
C8D O3D K4 117.7(5)
C10D O4D C11D 111.9(7)
C10D O4D K4 112.6(5)
C11D O4D K4 115.3(5)
C14D O5D C15D 111.6(7)
C14D O5D K4 118.9(5)
C15D O5D K4 115.8(5)
C16D O6D C17D 112.1(7)
C16D O6D K4 113.1(5)
C17D O6D K4 116.4(5)
C7D N1D C1D 111.8(8)
C7D N1D C13D 111.3(9)
C1D N1D C13D 109.6(8)
C7D N1D K4 107.7(6)
C1D N1D K4 108.5(6)
C13D N1D K4 107.7(6)
C6D N2D C18D 110.3(7)
C6D N2D C12D 109.6(7)
C18D N2D C12D 109.1(7)
C6D N2D K4 107.5(5)
C18D N2D K4 110.1(5)
C12D N2D K4 110.1(5)
N1D C1D C2D 112.7(9)
O1D C2D C1D 108.6(9)
O1D C3D C4D 109.3(9)
O2D C4D C3D 108.7(9)
O2D C5D C6D 109.9(8)
N2D C6D C5D 113.9(8)
N1D C7D C8D 114.1(9)
O3D C8D C7D 108.6(8)
O3D C9D C10D 111.2(8)
O4D C10D C9D 109.5(8)
O4D C11D C12D 109.6(8)
N2D C12D C11D 111.5(8)
N1D C13D C14D 114.0(8)
O5D C14D C13D 109.2(8)
O5D C15D C16D 110.3(7)
O6D C17D C18D 110.8(7)
N2D C18D C17D 112.8(7)
O6D C16D C15D 109.9(7)
O1E K5 O3E 98.13(18)
O1E K5 O4E 121.48(18)
O3E K5 O4E 60.27(16)
O1E K5 O6E 137.14(18)
O3E K5 O6E 119.37(18)
O4E K5 O6E 96.28(17)
O1E K5 O2E 59.15(17)
O3E K5 O2E 135.01(18)
O4E K5 O2E 96.86(17)
O6E K5 O2E 100.01(17)
O1E K5 O5E 99.13(17)
O3E K5 O5E 96.68(17)
O4E K5 O5E 134.33(18)
O6E K5 O5E 59.12(16)
O2E K5 O5E 123.33(17)
O1E K5 N1E 60.10(18)
O3E K5 N1E 60.51(18)
O4E K5 N1E 120.09(18)
O6E K5 N1E 119.81(18)
O2E K5 N1E 118.85(19)
O5E K5 N1E 61.26(17)
O1E K5 N2E 118.4(2)
O3E K5 N2E 120.62(19)
O4E K5 N2E 60.86(17)
O6E K5 N2E 60.85(18)
O2E K5 N2E 59.59(19)
O5E K5 N2E 119.17(19)
N1E K5 N2E 178.4(2)
C3E O1E C2E 110.8(7)
C3E O1E K5 117.7(5)
C2E O1E K5 118.6(5)
C4E O2E C5E 110.8(7)
C4E O2E K5 115.3(5)
C5E O2E K5 118.9(5)
C8E O3E C9E 112.1(7)
C8E O3E K5 119.1(5)
C9E O3E K5 115.9(5)
C11E O4E C10E 111.4(7)
C11E O4E K5 114.8(5)
C10E O4E K5 112.5(5)
C14E O5E C15E 110.1(6)
C14E O5E K5 116.3(4)
C15E O5E K5 113.6(5)
C17E O6E C16E 112.3(6)
C17E O6E K5 113.3(5)
C16E O6E K5 117.5(5)
C1E N1E C13E 111.0(7)
C1E N1E C7E 109.7(7)
C13E N1E C7E 109.2(7)
C1E N1E K5 109.8(5)
C13E N1E K5 107.9(5)
C7E N1E K5 109.1(5)
C6E N2E C12E 110.9(7)
C6E N2E C18E 109.6(7)
C12E N2E C18E 109.3(7)
C6E N2E K5 110.6(5)
C12E N2E K5 108.2(5)
C18E N2E K5 108.3(5)
N1E C1E C2E 114.0(7)
O1E C2E C1E 108.9(7)
O1E C3E C4E 109.1(7)
O2E C4E C3E 109.7(7)
O2E C5E C6E 108.9(8)
N2E C6E C5E 114.2(7)
N1E C7E C8E 114.3(7)
O3E C8E C7E 109.7(7)
O3E C9E C10E 109.2(7)
O4E C10E C9E 108.8(7)
O4E C11E C12E 111.0(8)
N2E C12E C11E 114.8(8)
N1E C13E C14E 114.6(7)
O5E C14E C13E 109.3(7)
O5E C15E C16E 109.2(7)
O6E C16E C15E 109.1(7)
O6E C17E C18E 109.6(7)
N2E C18E C17E 113.1(7)
O5F K6 O4F 139.18(19)
O5F K6 O6F 60.59(18)
O4F K6 O6F 98.28(18)
O5F K6 O2F 115.89(19)
O4F K6 O2F 99.95(18)
O6F K6 O2F 96.35(19)
O5F K6 O3F 98.56(19)
O4F K6 O3F 59.59(17)
O6F K6 O3F 119.34(19)
O2F K6 O3F 139.79(19)
O5F K6 O1F 97.15(18)
O4F K6 O1F 118.69(19)
O6F K6 O1F 137.33(18)
O2F K6 O1F 58.95(18)
O3F K6 O1F 98.54(18)
O5F K6 N2F 119.86(19)
O4F K6 N2F 61.08(18)
O6F K6 N2F 60.50(18)
O2F K6 N2F 60.77(18)
O3F K6 N2F 119.72(19)
O1F K6 N2F 118.31(19)
O5F K6 N1F 60.75(19)
O4F K6 N1F 118.80(19)
O6F K6 N1F 120.2(2)
O2F K6 N1F 118.7(2)
O3F K6 N1F 60.31(18)
O1F K6 N1F 61.03(19)
N2F K6 N1F 179.3(2)
C3F O1F C2F 111.4(7)
C3F O1F K6 113.4(5)
C2F O1F K6 114.6(5)
C4F O2F C5F 111.8(7)
C4F O2F K6 117.4(5)
C5F O2F K6 118.6(5)
C8F O3F C9F 112.8(7)
C8F O3F K6 115.5(5)
C9F O3F K6 116.0(5)
C10F O4F C11F 111.2(7)
C10F O4F K6 113.7(5)
C11F O4F K6 118.3(5)
C14F O5F C15F 111.5(7)
C14F O5F K6 115.7(5)
C15F O5F K6 114.1(5)
C16F O6F C17F 112.4(7)
C16F O6F K6 112.8(5)
C17F O6F K6 120.0(5)
C13F N1F C7F 109.6(8)
C13F N1F C1F 111.2(7)
C7F N1F C1F 109.1(7)
C13F N1F K6 109.2(5)
C7F N1F K6 109.4(5)
C1F N1F K6 108.3(5)
C6F N2F C12F 110.0(7)
C6F N2F C18F 109.7(7)
C12F N2F C18F 109.3(7)
C6F N2F K6 111.0(5)
C12F N2F K6 107.9(5)
C18F N2F K6 109.0(5)
C2F C1F N1F 113.9(8)
O1F C2F C1F 111.5(7)
O1F C3F C4F 111.3(8)
O2F C4F C3F 110.9(9)
O2F C5F C6F 110.9(8)
N2F C6F C5F 114.6(8)
N1F C7F C8F 113.4(8)
O3F C8F C7F 110.4(7)
O3F C9F C10F 108.6(7)
O4F C10F C9F 110.2(7)
O4F C11F C12F 109.9(7)
N2F C12F C11F 115.8(8)
N1F C13F C14F 113.7(8)
O5F C14F C13F 109.3(8)
O5F C15F C16F 110.8(8)
O6F C16F C15F 111.2(8)
O6F C17F C18F 109.3(7)
N2F C18F C17F 113.9(8)
N3S C3S C4S 110.3(13)
N4S C4S C3S 97.9(16)
C6S C5S N5S 123.2(18)
C5S C6S N6S 112.3(19)
C8S C7S C12S 121.2(19)
C8S C7S C13S 122.5(18)
C12S C7S C13S 116(2)
C7S C8S C9S 118(2)
C10S C9S C8S 121(2)
C11S C10S C9S 121(2)
C10S C11S C12S 121(2)
C7S C12S C11S 118(2)

loop_
_geom_bond_atom_site_label_1
_geom_bond_atom_site_label_2
_geom_bond_distance
Ni1 Sn6 2.5618(12)
Ni1 Sn8 2.5702(12)
Ni1 Sn2 2.5801(12)
Ni1 Sn5 2.6008(12)
Ni1 Sn1 2.6034(13)
Ni1 Sn7 2.6135(11)
Ni1 Sn4 2.6417(12)
Ni1 Sn3 2.6648(12)
Ni1 Sn9 2.7427(12)
Sn1 Sn5 2.9763(11)
Sn1 Sn3 3.0348(11)
Sn1 Sn4 3.0816(10)
Sn1 Sn7 3.0953(9)
Sn2 Sn4 2.9524(10)
Sn2 Sn3 2.9847(9)
Sn2 Sn6 3.1313(9)
Sn3 Sn8 2.9263(10)
Sn3 Sn7 3.0212(9)
Sn4 Sn6 2.9670(10)
Sn4 Sn5 3.0617(9)
Sn5 Sn9 2.9836(10)
Sn5 Sn7 3.1302(9)
Sn6 Sn9 2.9924(9)
Sn7 Sn9 3.0180(9)
Sn7 Sn8 3.2668(9)
Sn8 Sn9 2.9143(9)
Ni2 Sn21 2.4869(17)
Ni2 Sn12 2.5594(13)
Ni2 Sn11 2.5757(13)
Ni2 Sn16 2.5759(12)
Ni2 Sn17 2.5812(13)
Ni2 Sn13 2.5936(12)
Ni2 Sn10 2.6577(12)
Ni2 Sn15 2.6601(14)
Ni2 Sn22 2.705(3)
Ni2 Sn14 2.7385(14)
Sn10 Sn22 2.8771(18)
Sn10 Sn11 2.9873(9)
Sn10 Sn17 3.0008(10)
Sn10 Sn12 3.0061(9)
Sn10 Sn21 3.0443(17)
Sn11 Sn15 2.9692(11)
Sn11 Sn12 3.0676(10)
Sn11 Sn13 3.2329(10)
Sn12 Sn14 2.9624(11)
Sn12 Sn22 3.247(3)
Sn13 Sn15 2.9579(10)
Sn13 Sn14 2.9669(10)
Sn13 Sn16 3.2634(11)
Sn14 Sn22 2.9477(18)
Sn14 Sn16 2.9589(15)
Sn14 Sn21 3.0770(19)
Sn15 Sn16 2.9846(15)
Sn15 Sn17 3.0173(13)
Sn16 Sn21 3.102(3)
Sn16 Sn17 3.2317(13)
Sn17 Sn21 2.792(3)
Sn21 Sn22 0.9159(19)
K1 O1A 2.760(6)
K1 O4A 2.769(6)
K1 O6A 2.795(6)
K1 O5A 2.851(6)
K1 O3A 2.878(6)
K1 O2A 2.888(6)
K1 N1 2.987(7)
K1 N2 3.002(7)
O1A C3A 1.401(10)
O1A C2A 1.417(10)
O2A C5A 1.416(11)
O2A C4A 1.427(11)
O3A C9A 1.411(10)
O3A C8A 1.426(11)
O4A C11A 1.413(11)
O4A C10A 1.421(10)
O5A C15A 1.397(11)
O5A C14A 1.451(10)
O6A C16A 1.416(10)
O6A C17A 1.419(10)
N1 C13A 1.457(11)
N1 C7A 1.468(11)
N1 C1A 1.503(11)
N2 C12A 1.458(11)
N2 C6A 1.465(11)
N2 C18A 1.473(11)
C1A C2A 1.493(13)
C3A C4A 1.495(12)
C5A C6A 1.501(13)
C7A C8A 1.491(13)
C9A C10A 1.494(13)
C11A C12A 1.503(13)
C13A C14A 1.491(12)
C15A C16A 1.495(12)
C17A C18A 1.501(13)
K2 O2B 2.770(6)
K2 O6B 2.784(6)
K2 O1B 2.818(6)
K2 O3B 2.823(6)
K2 O5B 2.864(6)
K2 O4B 2.885(6)
K2 N2B 2.960(7)
K2 N1B 2.962(7)
K2 N1S 3.342(11)
O1B C3B 1.409(10)
O1B C2B 1.440(10)
O2B C4B 1.409(10)
O2B C5B 1.439(10)
O3B C8B 1.410(10)
O3B C9B 1.412(11)
O4B C10B 1.414(10)
O4B C11B 1.422(11)
O5B C14B 1.419(11)
O5B C15B 1.422(10)
O6B C16B 1.402(11)
O6B C17B 1.442(10)
N1B C7B 1.471(11)
N1B C1B 1.478(11)
N1B C13B 1.488(11)
N2B C6B 1.453(12)
N2B C18B 1.457(12)
N2B C12B 1.461(12)
C1B C2B 1.482(12)
C3B C4B 1.487(12)
C5B C6B 1.489(14)
C7B C8B 1.503(13)
C9B C10B 1.465(13)
C11B C12B 1.480(13)
C13B C14B 1.511(12)
C15B C16B 1.504(13)
C17B C18B 1.511(13)
N1S C1S 1.405(14)
N2S C2S 1.415(16)
C1S C2S 1.459(15)
K3 O2C 2.762(8)
K3 O5C 2.791(6)
K3 O4C 2.804(10)
K3 O1C 2.811(9)
K3 O3C 2.818(8)
K3 O6C 2.851(6)
K3 N1C 2.977(8)
K3 N2C 2.988(12)
K3 C4C 3.504(14)
O1C C2C 1.412(18)
O1C C3C 1.487(15)
O2C C4C 1.242(16)
O2C C5C 1.499(16)
O3C C8C 1.436(17)
O3C C9C 1.44(2)
O4C C11C 1.36(2)
O4C C10C 1.42(3)
O5C C14C 1.447(10)
O5C C15C 1.452(11)
O6C C16C 1.402(11)
O6C C17C 1.429(15)
N1C C7C 1.402(16)
N1C C13C 1.469(12)
N1C C1C 1.503(16)
N2C C6C 1.33(2)
N2C C18C 1.474(19)
N2C C12C 1.53(3)
C1C C2C 1.489(17)
C3C C4C 1.53(2)
C5C C6C 1.50(2)
C7C C8C 1.45(2)
C9C C10C 1.36(3)
C11C C12C 1.45(3)
C13C C14C 1.484(14)
C15C C16C 1.442(12)
C17C C18C 1.534(19)
K4 O3D 2.773(6)
K4 O5D 2.780(6)
K4 O2D 2.794(6)
K4 O1D 2.828(7)
K4 O6D 2.834(6)
K4 O4D 2.853(6)
K4 N2D 3.048(8)
K4 N1D 3.049(9)
O1D C3D 1.400(12)
O1D C2D 1.407(13)
O2D C5D 1.396(12)
O2D C4D 1.430(11)
O3D C9D 1.385(11)
O3D C8D 1.441(11)
O4D C10D 1.409(10)
O4D C11D 1.411(10)
O5D C14D 1.406(12)
O5D C15D 1.415(11)
O6D C16D 1.401(11)
O6D C17D 1.430(11)
N1D C7D 1.458(13)
N1D C1D 1.474(12)
N1D C13D 1.480(13)
N2D C6D 1.462(11)
N2D C18D 1.478(11)
N2D C12D 1.482(11)
C1D C2D 1.497(15)
C3D C4D 1.507(16)
C5D C6D 1.491(13)
C7D C8D 1.486(14)
C9D C10D 1.480(13)
C11D C12D 1.505(13)
C13D C14D 1.482(13)
C15D C16D 1.471(14)
C17D C18D 1.488(12)
K5 O1E 2.791(6)
K5 O3E 2.794(6)
K5 O4E 2.828(6)
K5 O6E 2.835(6)
K5 O2E 2.838(6)
K5 O5E 2.843(6)
K5 N1E 2.996(7)
K5 N2E 3.015(7)
O1E C3E 1.417(10)
O1E C2E 1.418(10)
O2E C4E 1.401(11)
O2E C5E 1.430(10)
O3E C8E 1.416(11)
O3E C9E 1.418(10)
O4E C11E 1.414(11)
O4E C10E 1.420(10)
O5E C14E 1.416(10)
O5E C15E 1.421(10)
O6E C17E 1.413(10)
O6E C16E 1.418(10)
N1E C1E 1.434(11)
N1E C13E 1.474(10)
N1E C7E 1.484(11)
N2E C6E 1.463(12)
N2E C12E 1.464(11)
N2E C18E 1.477(12)
C1E C2E 1.512(12)
C3E C4E 1.490(13)
C5E C6E 1.502(14)
C7E C8E 1.495(13)
C9E C10E 1.489(13)
C11E C12E 1.472(13)
C13E C14E 1.515(12)
C15E C16E 1.489(12)
C17E C18E 1.490(12)
K6 O5F 2.812(6)
K6 O4F 2.819(6)
K6 O6F 2.819(6)
K6 O2F 2.822(6)
K6 O3F 2.848(6)
K6 O1F 2.860(6)
K6 N2F 2.966(7)
K6 N1F 2.997(7)
O1F C3F 1.403(11)
O1F C2F 1.430(11)
O2F C4F 1.394(11)
O2F C5F 1.418(11)
O3F C8F 1.397(10)
O3F C9F 1.425(10)
O4F C10F 1.406(10)
O4F C11F 1.423(9)
O5F C14F 1.415(11)
O5F C15F 1.416(11)
O6F C16F 1.402(11)
O6F C17F 1.414(10)
N1F C13F 1.449(12)
N1F C7F 1.458(11)
N1F C1F 1.477(12)
N2F C6F 1.438(11)
N2F C12F 1.461(11)
N2F C18F 1.472(11)
C1F C2F 1.464(13)
C3F C4F 1.452(14)
C5F C6F 1.529(13)
C7F C8F 1.496(13)
C9F C10F 1.492(13)
C11F C12F 1.483(13)
C13F C14F 1.511(14)
C15F C16F 1.459(14)
C17F C18F 1.513(13)
N3S C3S 1.44(2)
N4S C4S 1.434(10)
C3S C4S 1.53(2)
N5S C5S 1.376(9)
N6S C6S 1.373(9)
C5S C6S 1.38(2)
C7S C8S 1.38(2)
C7S C12S 1.40(2)
C7S C13S 1.48(2)
C8S C9S 1.41(2)
C9S C10S 1.39(3)
C10S C11S 1.32(3)
C11S C12S 1.41(2)
